data_7001719
loop_
_publ_author_name
'Copping, Roy'
'Talbot-Eeckelaers, Catherine'
'Collison, David'
'Helliwell, Madeleine'
'Gaunt, Andrew J.'
'May, Iain'
'Reilly, Sean D.'
'Scott, Brian L.'
'McDonald, Ross D.'
'Valenzula, Oscar A.'
'Jones, Chris J.'
'Sarsfield, Mark J.'

_publ_section_title
;
 Probing the 5f electrons in a plutonyl(vi) cluster complex
;
_journal_issue 29
_journal_name_full 'Dalton Transactions'
_journal_page_first 5609
_journal_paper_doi 10.1039/b908648j
_journal_year 2009
_chemical_formula_sum 'Ge2 H24 K14 O86 Pu3 W18'
_chemical_formula_weight 6118.98
_chemical_name_systematic
;
?
;
_space_group_IT_number 2
_symmetry_cell_setting triclinic
_symmetry_space_group_name_Hall '-P 1'
_symmetry_space_group_name_H-M 'P -1'
_atom_sites_solution_primary direct
_atom_sites_solution_secondary difmap
_audit_creation_method SHELXL-97
_cell_angle_alpha 75.251(7)
_cell_angle_beta 82.468(7)
_cell_angle_gamma 70.200(7)
_cell_formula_units_Z 2
_cell_length_a 12.110(6)
_cell_length_b 17.799(9)
_cell_length_c 21.571(11)
_cell_measurement_reflns_used 9686
_cell_measurement_temperature 141(2)
_cell_measurement_theta_max 25.15
_cell_measurement_theta_min 1.75
_cell_volume 4225(4)
_computing_cell_refinement 'SAINT 4.05 (Bruker, 1996)'
_computing_data_collection 'SMART 4.210 (Bruker, 1996)'
_computing_data_reduction 'SAINT 4.05 (Bruker, 1996)'
_computing_molecular_graphics 'SHELXTL 6.10 (Bruker, 2001)'
_computing_publication_material 'SHELXTL 6.10 (Bruker, 2001)'
_computing_structure_refinement 'SHELXL-97 (Sheldrick, 1997)'
_computing_structure_solution 'SHELXS-97 (Sheldrick, 1997)'
_diffrn_ambient_temperature 141(2)
_diffrn_measured_fraction_theta_full 0.966
_diffrn_measured_fraction_theta_max 0.953
_diffrn_measurement_device_type 'Bruker SMART 1k CCD'
_diffrn_measurement_method '\f scans'
_diffrn_radiation_monochromator graphite
_diffrn_radiation_source 'fine-focus sealed tube'
_diffrn_radiation_type MoK\a
_diffrn_radiation_wavelength 0.71073
_diffrn_reflns_av_R_equivalents 0.0856
_diffrn_reflns_av_sigmaI/netI 0.1113
_diffrn_reflns_limit_h_max 14
_diffrn_reflns_limit_h_min -14
_diffrn_reflns_limit_k_max 21
_diffrn_reflns_limit_k_min -21
_diffrn_reflns_limit_l_max 25
_diffrn_reflns_limit_l_min -25
_diffrn_reflns_number 36412
_diffrn_reflns_theta_full 25.00
_diffrn_reflns_theta_max 25.15
_diffrn_reflns_theta_min 1.75
_diffrn_standards_decay_% 0
_diffrn_standards_interval_count 0
_diffrn_standards_interval_time 0
_diffrn_standards_number 0
_exptl_absorpt_coefficient_mu 28.194
_exptl_absorpt_correction_T_max 0.32
_exptl_absorpt_correction_T_min 0.06
_exptl_absorpt_correction_type multi-scan
_exptl_absorpt_process_details 'SADABS 2.03 (Sheldrick, 2001)'
_exptl_crystal_colour yellow
_exptl_crystal_density_diffrn 4.816
_exptl_crystal_density_method 'not measured'
_exptl_crystal_description block
_exptl_crystal_F_000 5312
_exptl_crystal_size_max 0.10
_exptl_crystal_size_mid 0.08
_exptl_crystal_size_min 0.04
_refine_diff_density_max 6.846
_refine_diff_density_min -5.462
_refine_diff_density_rms 0.764
_refine_ls_extinction_method none
_refine_ls_goodness_of_fit_ref 1.660
_refine_ls_hydrogen_treatment constr
_refine_ls_matrix_type full
_refine_ls_number_parameters 590
_refine_ls_number_reflns 14441
_refine_ls_number_restraints 15
_refine_ls_restrained_S_all 1.660
_refine_ls_R_factor_all 0.1696
_refine_ls_R_factor_gt 0.1175
_refine_ls_shift/su_max 0.032
_refine_ls_shift/su_mean 0.000
_refine_ls_structure_factor_coef Fsqd
_refine_ls_weighting_details 'calc w=1/[\s^2^(Fo^2^)+(0.0401P)^2^+0.0000P] where P=(Fo^2^+2Fc^2^)/3'
_refine_ls_weighting_scheme calc
_refine_ls_wR_factor_gt 0.1752
_refine_ls_wR_factor_ref 0.1848
_reflns_number_gt 9686
_reflns_number_total 14441
_reflns_threshold_expression >2sigma(I)
_cod_data_source_file b908648j.txt
_cod_data_source_block xpl06_50
_cod_original_cell_volume 4226(4)
_cod_original_formula_sum ' Ge2 H24 K14 O86 Pu3 W18'
_cod_database_code 7001719

loop_
_symmetry_equiv_pos_as_xyz
'x, y, z'
'-x, -y, -z'

loop_
_atom_site_label
_atom_site_type_symbol
_atom_site_fract_x
_atom_site_fract_y
_atom_site_fract_z
_atom_site_U_iso_or_equiv
_atom_site_adp_type
_atom_site_occupancy
_atom_site_symmetry_multiplicity
_atom_site_calc_flag
_atom_site_refinement_flags
_atom_site_disorder_assembly
_atom_site_disorder_group
Pu1 Pu 0.65444(12) 0.07853(9) 0.88589(8) 0.0135(3) Uani 1 1 d D . .
O1U O 0.7398(17) 0.0870(14) 0.8169(8) 0.011(2) Uiso 1 1 d D . .
O2U O 0.5652(17) 0.0713(14) 0.9535(8) 0.011(2) Uiso 1 1 d D . .
Pu2 Pu 1.10004(12) 0.08228(9) 0.75474(8) 0.0199(4) Uani 1 1 d D . .
O3U O 0.9555(11) 0.0949(14) 0.7529(12) 0.011(2) Uiso 1 1 d D . .
O4U O 1.2450(11) 0.0703(14) 0.7583(12) 0.011(2) Uiso 1 1 d D . .
Pu3 Pu 0.72617(12) 0.08479(9) 0.61494(8) 0.0154(4) Uani 1 1 d D . .
O6U O 0.6825(19) 0.0702(14) 0.5483(8) 0.011(2) Uiso 1 1 d D . .
O5U O 0.7717(19) 0.0973(14) 0.6816(8) 0.011(2) Uiso 1 1 d D . .
W1 W 0.69484(13) 0.48944(10) 0.76290(9) 0.0182(4) Uani 1 1 d . . .
W2 W 0.47566(13) 0.48951(9) 0.68128(9) 0.0137(4) Uani 1 1 d . . .
W3 W 0.73528(13) 0.49251(9) 0.60499(9) 0.0168(4) Uani 1 1 d . . .
W4 W 0.50469(12) 0.30142(9) 0.62322(8) 0.0105(4) Uani 1 1 d . . .
W5 W 0.75853(12) 0.30374(9) 0.54920(8) 0.0120(4) Uani 1 1 d . . .
W6 W 1.00161(12) 0.30505(9) 0.64050(9) 0.0126(4) Uani 1 1 d . . .
W7 W 0.96192(13) 0.30163(10) 0.79402(9) 0.0155(4) Uani 1 1 d . . .
W8 W 0.46018(12) 0.29727(9) 0.79959(8) 0.0112(4) Uani 1 1 d . . .
W9 W 1.17906(12) -0.09025(9) 0.69497(8) 0.0107(4) Uani 1 1 d . . .
W10 W 1.13311(13) -0.09331(10) 0.87357(8) 0.0139(4) Uani 1 1 d . . .
W11 W 0.87850(13) -0.09654(10) 0.94734(8) 0.0141(4) Uani 1 1 d . . .
W12 W 0.62887(12) -0.09556(9) 0.85597(8) 0.0122(4) Uani 1 1 d . . .
W13 W 0.67020(12) -0.09122(9) 0.70195(8) 0.0117(4) Uani 1 1 d . . .
W14 W 0.96518(13) -0.08747(9) 0.61547(8) 0.0131(4) Uani 1 1 d . . .
W15 W 1.15545(13) -0.27991(10) 0.81537(9) 0.0148(4) Uani 1 1 d . . .
W16 W 0.89516(13) -0.28309(10) 0.88925(9) 0.0151(4) Uani 1 1 d . . .
W17 W 0.93912(13) -0.27853(9) 0.73208(9) 0.0141(4) Uani 1 1 d . . .
W18 W 0.67282(13) 0.29701(10) 0.87954(9) 0.0154(4) Uani 1 1 d . . .
Ge1 Ge 0.7223(3) 0.3096(2) 0.71284(19) 0.0059(8) Uiso 1 1 d . . .
Ge2 Ge 0.9119(3) -0.0986(2) 0.7826(2) 0.0070(8) Uiso 1 1 d . . .
O1 O 0.501(2) 0.1899(14) 0.8344(12) 0.0144(7) Uiso 1 1 d . . .
O2 O 0.693(2) 0.1881(14) 0.9079(13) 0.0144(7) Uiso 1 1 d . . .
O3 O 1.047(2) 0.1918(14) 0.8064(13) 0.0144(7) Uiso 1 1 d . . .
O4 O 1.080(2) 0.1952(14) 0.6650(12) 0.0144(7) Uiso 1 1 d . . .
O5 O 0.786(2) 0.1974(14) 0.5554(13) 0.0144(7) Uiso 1 1 d . . .
O6 O 0.557(2) 0.1963(14) 0.6223(12) 0.0144(7) Uiso 1 1 d . . .
O7 O 0.314(2) 0.3234(14) 0.8194(13) 0.0144(7) Uiso 1 1 d . . .
O8 O 0.665(2) 0.3278(14) 0.9502(13) 0.0144(7) Uiso 1 1 d . . .
O9 O 1.034(2) 0.3294(14) 0.8419(13) 0.0144(7) Uiso 1 1 d . . .
O10 O 1.103(2) 0.3334(14) 0.5853(13) 0.0144(7) Uiso 1 1 d . . .
O11 O 0.367(2) 0.3281(14) 0.5909(13) 0.0144(7) Uiso 1 1 d . . .
O12 O 0.503(2) 0.3213(14) 0.8742(12) 0.0144(7) Uiso 1 1 d . . .
O13 O 0.479(2) 0.4185(14) 0.6300(12) 0.0144(7) Uiso 1 1 d . . .
O14 O 1.041(2) 0.3314(14) 0.7104(13) 0.0144(7) Uiso 1 1 d . . .
O15 O 0.904(2) 0.2857(14) 0.5884(13) 0.0144(7) Uiso 1 1 d . . .
O16 O 0.589(2) 0.3289(14) 0.5434(13) 0.0144(7) Uiso 1 1 d . . .
O17 O 0.835(2) 0.2829(14) 0.8512(13) 0.0144(7) Uiso 1 1 d . . .
O18 O 0.652(2) 0.2789(14) 0.7829(13) 0.0144(7) Uiso 1 1 d . . .
O19 O 0.871(2) 0.2807(14) 0.7198(13) 0.0144(7) Uiso 1 1 d . . .
O20 O 0.686(2) 0.2827(14) 0.6494(13) 0.0144(7) Uiso 1 1 d . . .
O21 O 0.671(2) 0.4183(14) 0.6946(13) 0.0144(7) Uiso 1 1 d . . .
O22 O 0.338(2) 0.5605(14) 0.6703(13) 0.0144(7) Uiso 1 1 d . . .
O23 O 0.696(2) 0.5597(14) 0.8071(13) 0.0144(7) Uiso 1 1 d . . .
O24 O 0.765(2) 0.5679(14) 0.5417(13) 0.0144(7) Uiso 1 1 d . . .
O25 O 0.650(2) 0.4149(14) 0.8280(13) 0.0144(7) Uiso 1 1 d . . .
O26 O 0.847(2) 0.4176(14) 0.7690(13) 0.0144(7) Uiso 1 1 d . . .
O27 O 0.741(2) 0.5408(14) 0.6739(13) 0.0144(7) Uiso 1 1 d . . .
O28 O 0.529(2) 0.5410(14) 0.7363(13) 0.0144(7) Uiso 1 1 d . . .
O29 O 0.469(2) 0.2836(14) 0.7145(13) 0.0144(7) Uiso 1 1 d . . .
O30 O 0.825(2) 0.0134(14) 0.9425(13) 0.0144(7) Uiso 1 1 d . . .
O31 O 0.556(2) 0.0118(14) 0.8409(12) 0.0144(7) Uiso 1 1 d . . .
O32 O 0.599(2) 0.0163(14) 0.6821(12) 0.0144(7) Uiso 1 1 d . . .
O33 O 0.926(2) 0.0206(14) 0.5882(13) 0.0144(7) Uiso 1 1 d . . .
O34 O 1.141(2) 0.0209(14) 0.6674(13) 0.0144(7) Uiso 1 1 d . . .
O35 O 1.096(2) 0.0168(14) 0.8642(13) 0.0144(7) Uiso 1 1 d . . .
O37 O 1.133(2) -0.1109(14) 0.6228(13) 0.0144(7) Uiso 1 1 d . . .
O36 O 1.165(2) -0.0725(14) 0.7807(13) 0.0144(7) Uiso 1 1 d . . .
O38 O 0.796(2) -0.0685(14) 0.6447(13) 0.0144(7) Uiso 1 1 d . . .
O39 O 0.584(2) -0.1175(14) 0.7841(13) 0.0144(7) Uiso 1 1 d . . .
O40 O 0.729(2) -0.0765(14) 0.9096(13) 0.0144(7) Uiso 1 1 d . . .
O41 O 1.043(2) -0.1123(14) 0.9525(13) 0.0144(7) Uiso 1 1 d . . .
O42 O 0.852(2) -0.1298(14) 1.0282(13) 0.0144(7) Uiso 1 1 d . . .
O43 O 0.531(2) -0.1296(14) 0.9126(13) 0.0144(7) Uiso 1 1 d . . .
O44 O 0.600(2) -0.1245(14) 0.6553(13) 0.0144(7) Uiso 1 1 d . . .
O45 O 0.968(2) -0.1195(14) 0.5477(13) 0.0144(7) Uiso 1 1 d . . .
O46 O 1.328(2) -0.1184(14) 0.6728(13) 0.0144(7) Uiso 1 1 d . . .
O47 O 0.758(2) -0.0717(14) 0.7755(13) 0.0144(7) Uiso 1 1 d . . .
O48 O 0.985(2) -0.0691(14) 0.7096(13) 0.0144(7) Uiso 1 1 d . . .
O49 O 0.951(2) -0.0721(14) 0.8475(13) 0.0144(7) Uiso 1 1 d . . .
O50 O 0.960(2) -0.2072(14) 0.8000(13) 0.0144(7) Uiso 1 1 d . . .
O51 O 1.270(2) -0.1247(14) 0.9066(13) 0.0144(7) Uiso 1 1 d . . .
O52 O 1.152(2) -0.2063(14) 0.8648(13) 0.0144(7) Uiso 1 1 d . . .
O53 O 0.915(2) -0.2120(14) 0.9332(13) 0.0144(7) Uiso 1 1 d . . .
O54 O 1.189(2) -0.2066(14) 0.7428(13) 0.0144(7) Uiso 1 1 d . . .
O55 O 0.748(2) -0.2101(14) 0.8698(13) 0.0144(7) Uiso 1 1 d . . .
O56 O 0.988(2) -0.2032(14) 0.6671(12) 0.0144(7) Uiso 1 1 d . . .
O57 O 0.785(2) -0.2069(14) 0.7267(13) 0.0144(7) Uiso 1 1 d . . .
O58 O 0.933(2) -0.3457(14) 0.6895(13) 0.0144(7) Uiso 1 1 d . . .
O59 O 0.893(2) -0.3335(14) 0.8214(13) 0.0144(7) Uiso 1 1 d . . .
O60 O 1.105(2) -0.3278(14) 0.7587(13) 0.0144(7) Uiso 1 1 d . . .
O61 O 0.869(2) -0.3579(14) 0.9519(13) 0.0144(7) Uiso 1 1 d . . .
O62 O 1.065(2) -0.3320(14) 0.8832(13) 0.0144(7) Uiso 1 1 d . . .
O63 O 1.293(2) -0.3504(14) 0.8287(12) 0.0144(7) Uiso 1 1 d . . .
O64 O 0.449(2) 0.4134(14) 0.7536(12) 0.0144(7) Uiso 1 1 d . . .
O65 O 0.884(2) 0.4217(14) 0.6243(13) 0.0144(7) Uiso 1 1 d . . .
O66 O 0.713(2) 0.4208(14) 0.5598(13) 0.0144(7) Uiso 1 1 d . . .
O67 O 0.800(2) 0.3334(14) 0.4696(13) 0.0144(7) Uiso 1 1 d . . .
O68 O 0.560(2) 0.5432(14) 0.6107(13) 0.0144(7) Uiso 1 1 d . . .
K1 K 1.0325(7) 0.1325(5) 0.5709(5) 0.022(2) Uani 1 1 d . . .
K2 K 0.9388(7) 0.1258(5) 0.9219(5) 0.023(2) Uani 1 1 d . . .
K3 K 0.4421(7) 0.1256(5) 0.7405(5) 0.019(2) Uani 1 1 d . . .
K4 K 0.2286(7) 0.7205(5) 0.6332(5) 0.023(2) Uani 1 1 d . . .
K5 K 0.7270(10) 0.7255(6) 0.5032(6) 0.047(3) Uani 1 1 d . . .
K6 K 0.6258(8) 0.7184(6) 0.8047(6) 0.045(3) Uani 1 1 d . . .
K7 K 0.5000 0.5000 0.5000 0.018(3) Uani 1 2 d S . .
K8 K 0.9878(19) 0.4930(14) 0.4863(11) 0.050(5) Uiso 0.60 1 d P . .
K9 K 0.3286(7) 0.0099(5) 0.9163(5) 0.026(2) Uani 1 1 d . . .
K10 K 0.3956(12) 0.0159(9) 0.6119(9) 0.089(6) Uani 1 1 d . . .
K11 K 0.5012(13) 0.7932(10) 0.6294(9) 0.088(5) Uani 1 1 d . . .
K12 K 0.4085(9) 0.4909(7) 0.8575(7) 0.054(4) Uani 1 1 d . . .
K13 K 0.1662(15) 0.2902(11) 0.9391(10) 0.056(5) Uiso 0.70 1 d P . .
K14 K 1.0012(11) 0.4947(7) 0.6863(9) 0.077(5) Uani 1 1 d . . .
K15 K 0.937(2) 0.5003(17) 0.8494(15) 0.045(7) Uiso 0.40 1 d P . .
K16 K 1.120(4) -0.305(3) 1.001(2) 0.095(13) Uiso 0.40 1 d P . .
K17 K 0.466(3) 0.262(2) 0.9983(18) 0.065(9) Uiso 0.40 1 d P . .
O1W O 0.691(3) 0.707(2) 0.6362(18) 0.051(3) Uiso 1 1 d . . .
O2W O 0.462(3) 0.712(2) 0.5656(17) 0.051(3) Uiso 1 1 d . . .
O3W O 0.742(3) 0.885(2) 0.5010(18) 0.051(3) Uiso 1 1 d . . .
O4W O 0.276(3) 0.166(2) 0.8404(17) 0.051(3) Uiso 1 1 d . . .
O5W O 0.813(6) 0.511(4) 0.409(4) 0.051(3) Uiso 0.50 1 d P . .
O6W O 0.463(3) 0.707(2) 0.7255(18) 0.051(3) Uiso 1 1 d . . .
O7W O 0.316(3) 0.171(2) 0.6276(18) 0.051(3) Uiso 1 1 d . . .
O11W O 0.509(3) 0.899(2) 0.5282(18) 0.051(3) Uiso 1 1 d . . .
O12W O 0.432(3) 0.723(2) 0.8929(18) 0.051(3) Uiso 1 1 d . . .
O14W O 1.179(3) 0.500(2) 0.7699(18) 0.051(3) Uiso 1 1 d . . .
O15W O 0.172(6) 0.490(4) 0.917(4) 0.051(3) Uiso 0.50 1 d P . .
O16W O 0.542(6) 0.507(4) 0.944(4) 0.051(3) Uiso 0.50 1 d P . .
O17W O 0.955(4) 0.669(3) 0.555(2) 0.051(3) Uiso 0.75 1 d P . .
O18W O 1.205(4) 0.409(3) 0.676(2) 0.051(3) Uiso 0.75 1 d P . .

loop_
_atom_site_aniso_label
_atom_site_aniso_U_11
_atom_site_aniso_U_22
_atom_site_aniso_U_33
_atom_site_aniso_U_23
_atom_site_aniso_U_13
_atom_site_aniso_U_12
Pu1 0.0085(7) 0.0172(8) 0.0144(9) -0.0052(7) -0.0008(6) -0.0024(6)
Pu2 0.0101(7) 0.0217(9) 0.0291(11) -0.0091(8) 0.0000(7) -0.0045(6)
Pu3 0.0094(7) 0.0184(8) 0.0173(10) -0.0037(7) -0.0043(6) -0.0020(6)
W1 0.0103(8) 0.0140(9) 0.0332(13) -0.0108(8) 0.0005(8) -0.0041(7)
W2 0.0051(8) 0.0089(8) 0.0244(11) -0.0020(7) -0.0010(7) 0.0001(6)
W3 0.0074(8) 0.0114(9) 0.0305(12) -0.0020(8) 0.0030(8) -0.0049(7)
W4 0.0029(7) 0.0113(8) 0.0162(10) -0.0001(7) -0.0034(7) -0.0020(6)
W5 0.0062(8) 0.0123(8) 0.0149(10) 0.0013(7) -0.0006(7) -0.0026(6)
W6 0.0022(7) 0.0124(8) 0.0229(11) -0.0031(7) 0.0021(7) -0.0034(6)
W7 0.0051(8) 0.0155(9) 0.0293(12) -0.0110(8) -0.0033(7) -0.0025(7)
W8 0.0023(7) 0.0121(8) 0.0177(11) -0.0030(7) -0.0004(7) -0.0007(6)
W9 0.0033(7) 0.0117(8) 0.0154(10) -0.0042(7) 0.0008(7) 0.0001(6)
W10 0.0056(8) 0.0223(9) 0.0146(11) -0.0057(8) -0.0040(7) -0.0030(7)
W11 0.0093(8) 0.0235(9) 0.0093(10) -0.0052(8) -0.0014(7) -0.0034(7)
W12 0.0031(7) 0.0138(9) 0.0198(11) -0.0062(7) 0.0006(7) -0.0014(6)
W13 0.0062(8) 0.0147(8) 0.0167(11) -0.0073(7) -0.0030(7) -0.0030(6)
W14 0.0106(8) 0.0161(9) 0.0132(10) -0.0066(7) -0.0003(7) -0.0025(7)
W15 0.0040(8) 0.0136(9) 0.0241(12) -0.0035(8) -0.0013(7) 0.0002(6)
W16 0.0064(8) 0.0140(9) 0.0217(11) -0.0012(8) -0.0015(7) -0.0009(7)
W17 0.0060(8) 0.0132(8) 0.0246(11) -0.0091(8) -0.0018(7) -0.0012(6)
W18 0.0067(8) 0.0188(9) 0.0237(12) -0.0118(8) 0.0005(7) -0.0033(7)
K1 0.021(5) 0.029(5) 0.017(6) -0.008(4) 0.002(4) -0.008(4)
K2 0.020(5) 0.030(5) 0.022(6) -0.005(5) 0.001(4) -0.013(4)
K3 0.007(4) 0.021(5) 0.027(6) -0.005(4) 0.000(4) -0.004(4)
K4 0.021(5) 0.015(5) 0.031(7) -0.016(5) 0.012(4) -0.003(4)
K5 0.060(8) 0.021(6) 0.052(9) -0.006(6) 0.022(6) -0.015(5)
K6 0.026(6) 0.031(6) 0.085(10) -0.023(6) 0.009(6) -0.016(5)
K7 0.021(7) 0.014(6) 0.017(8) -0.004(6) 0.003(6) -0.003(5)
K9 0.018(5) 0.020(5) 0.038(7) -0.014(5) 0.006(4) -0.001(4)
K10 0.052(9) 0.061(9) 0.149(18) -0.018(10) 0.012(9) -0.021(7)
K11 0.068(10) 0.089(12) 0.123(16) -0.055(11) 0.006(10) -0.026(8)
K12 0.033(7) 0.046(7) 0.075(11) -0.014(7) 0.009(6) -0.010(6)
K14 0.044(8) 0.041(8) 0.160(17) -0.055(9) 0.007(9) -0.011(6)

loop_
_atom_type_symbol
_atom_type_description
_atom_type_scat_dispersion_real
_atom_type_scat_dispersion_imag
_atom_type_scat_source
O O 0.0106 0.0060 'International Tables Vol C Tables 4.2.6.8 and 6.1.1.4'
K K 0.2009 0.2494 'International Tables Vol C Tables 4.2.6.8 and 6.1.1.4'
Ge Ge 0.1547 1.8001 'International Tables Vol C Tables 4.2.6.8 and 6.1.1.4'
W W -0.8490 6.8722 'International Tables Vol C Tables 4.2.6.8 and 6.1.1.4'
Pu Pu -9.4100 4.3056 'International Tables Vol C Tables 4.2.6.8 and 6.1.1.4'
H H 0.0000 0.0000 'International Tables Vol C Tables 4.2.6.8 and 6.1.1.4'

loop_
_geom_angle_atom_site_label_1
_geom_angle_atom_site_label_2
_geom_angle_atom_site_label_3
_geom_angle
_geom_angle_site_symmetry_1
_geom_angle_site_symmetry_3
_geom_angle_publ_flag
O1U Pu1 O2U 178.2(11) . . ?
O1U Pu1 O2 89.6(10) . . ?
O2U Pu1 O2 90.9(10) . . ?
O1U Pu1 O1 89.3(10) . . ?
O2U Pu1 O1 89.1(10) . . ?
O2 Pu1 O1 78.6(8) . . ?
O1U Pu1 O30 88.6(10) . . ?
O2U Pu1 O30 93.2(10) . . ?
O2 Pu1 O30 78.0(8) . . ?
O1 Pu1 O30 156.5(8) . . ?
O1U Pu1 O31 89.1(10) . . ?
O2U Pu1 O31 89.8(10) . . ?
O2 Pu1 O31 156.8(8) . . ?
O1 Pu1 O31 78.3(8) . . ?
O30 Pu1 O31 125.1(8) . . ?
O1U Pu1 O40 92.8(9) . . ?
O2U Pu1 O40 87.9(9) . . ?
O2 Pu1 O40 140.8(8) . . ?
O1 Pu1 O40 140.5(8) . . ?
O30 Pu1 O40 63.0(8) . . ?
O31 Pu1 O40 62.4(8) . . ?
O1U Pu1 W12 88.1(8) . . ?
O2U Pu1 W12 91.5(8) . . ?
O2 Pu1 W12 173.9(6) . . ?
O1 Pu1 W12 107.0(6) . . ?
O30 Pu1 W12 96.3(6) . . ?
O31 Pu1 W12 28.8(6) . . ?
O40 Pu1 W12 33.8(6) . . ?
O1U Pu1 W11 87.2(8) . . ?
O2U Pu1 W11 94.4(8) . . ?
O2 Pu1 W11 107.1(6) . . ?
O1 Pu1 W11 173.2(6) . . ?
O30 Pu1 W11 29.2(6) . . ?
O31 Pu1 W11 95.9(6) . . ?
O40 Pu1 W11 34.1(5) . . ?
W12 Pu1 W11 67.12(6) . . ?
O1U Pu1 K2 71.7(8) . . ?
O2U Pu1 K2 109.8(8) . . ?
O2 Pu1 K2 43.6(6) . . ?
O1 Pu1 K2 117.2(6) . . ?
O30 Pu1 K2 40.5(6) . . ?
O31 Pu1 K2 154.3(6) . . ?
O40 Pu1 K2 100.7(5) . . ?
W12 Pu1 K2 130.34(13) . . ?
W11 Pu1 K2 66.99(14) . . ?
O1U Pu1 K3 73.7(8) . . ?
O2U Pu1 K3 104.5(8) . . ?
O2 Pu1 K3 118.0(6) . . ?
O1 Pu1 K3 43.0(6) . . ?
O30 Pu1 K3 155.4(6) . . ?
O31 Pu1 K3 40.0(6) . . ?
O40 Pu1 K3 100.2(6) . . ?
W12 Pu1 K3 66.72(13) . . ?
W11 Pu1 K3 130.21(13) . . ?
K2 Pu1 K3 140.14(19) . . ?
O1U Pu1 K9 142.5(8) . 2_657 ?
O2U Pu1 K9 39.3(8) . 2_657 ?
O2 Pu1 K9 83.2(7) . 2_657 ?
O1 Pu1 K9 124.8(6) . 2_657 ?
O30 Pu1 K9 53.9(6) . 2_657 ?
O31 Pu1 K9 111.1(6) . 2_657 ?
O40 Pu1 K9 71.4(6) . 2_657 ?
W12 Pu1 K9 95.17(13) . 2_657 ?
W11 Pu1 K9 60.45(12) . 2_657 ?
K2 Pu1 K9 78.03(18) . 2_657 ?
K3 Pu1 K9 141.18(17) . 2_657 ?
Pu1 O2U K9 119.9(10) . 2_657 ?
O3U Pu2 O4U 178.7(12) . . ?
O3U Pu2 O34 90.4(10) . . ?
O4U Pu2 O34 90.9(10) . . ?
O3U Pu2 O3 88.5(10) . . ?
O4U Pu2 O3 90.4(9) . . ?
O34 Pu2 O3 155.9(9) . . ?
O3U Pu2 O35 89.7(10) . . ?
O4U Pu2 O35 89.4(10) . . ?
O34 Pu2 O35 127.1(8) . . ?
O3 Pu2 O35 77.0(8) . . ?
O3U Pu2 O4 89.2(10) . . ?
O4U Pu2 O4 91.2(10) . . ?
O34 Pu2 O4 76.8(8) . . ?
O3 Pu2 O4 79.1(9) . . ?
O35 Pu2 O4 156.1(8) . . ?
O3U Pu2 O36 95.3(9) . . ?
O4U Pu2 O36 85.1(9) . . ?
O34 Pu2 O36 63.8(8) . . ?
O3 Pu2 O36 140.3(9) . . ?
O35 Pu2 O36 63.6(8) . . ?
O4 Pu2 O36 140.3(8) . . ?
O3U Pu2 W9 91.7(8) . . ?
O4U Pu2 W9 89.4(8) . . ?
O34 Pu2 W9 30.0(6) . . ?
O3 Pu2 W9 174.1(6) . . ?
O35 Pu2 W9 97.1(6) . . ?
O4 Pu2 W9 106.8(6) . . ?
O36 Pu2 W9 33.8(6) . . ?
O3U Pu2 W10 90.4(8) . . ?
O4U Pu2 W10 89.3(8) . . ?
O34 Pu2 W10 97.4(6) . . ?
O3 Pu2 W10 106.7(6) . . ?
O35 Pu2 W10 29.7(6) . . ?
O4 Pu2 W10 174.2(6) . . ?
O36 Pu2 W10 34.0(6) . . ?
W9 Pu2 W10 67.42(6) . . ?
O3U Pu2 K1 73.8(9) . . ?
O4U Pu2 K1 107.4(9) . . ?
O34 Pu2 K1 39.3(6) . . ?
O3 Pu2 K1 118.1(6) . . ?
O35 Pu2 K1 156.6(6) . . ?
O4 Pu2 K1 43.0(6) . . ?
O36 Pu2 K1 100.8(6) . . ?
W9 Pu2 K1 67.61(13) . . ?
W10 Pu2 K1 131.48(14) . . ?
O3U Pu2 K2 70.8(9) . . ?
O4U Pu2 K2 107.9(8) . . ?
O34 Pu2 K2 154.8(6) . . ?
O3 Pu2 K2 44.1(6) . . ?
O35 Pu2 K2 39.8(6) . . ?
O4 Pu2 K2 118.3(6) . . ?
O36 Pu2 K2 100.3(6) . . ?
W9 Pu2 K2 130.65(14) . . ?
W10 Pu2 K2 66.97(14) . . ?
K1 Pu2 K2 140.00(18) . . ?
O3U Pu2 K9 131.3(9) . 1_655 ?
O4U Pu2 K9 47.6(9) . 1_655 ?
O34 Pu2 K9 124.7(6) . 1_655 ?
O3 Pu2 K9 72.0(6) . 1_655 ?
O35 Pu2 K9 43.1(6) . 1_655 ?
O4 Pu2 K9 127.8(6) . 1_655 ?
O36 Pu2 K9 76.0(6) . 1_655 ?
W9 Pu2 K9 103.53(12) . 1_655 ?
W10 Pu2 K9 55.94(12) . 1_655 ?
K1 Pu2 K9 154.73(17) . 1_655 ?
K2 Pu2 K9 64.11(18) . 1_655 ?
Pu2 O4U K3 154.4(12) . 1_655 ?
O5U Pu3 O6U 178.8(11) . . ?
O5U Pu3 O6 88.3(10) . . ?
O6U Pu3 O6 92.9(10) . . ?
O5U Pu3 O33 87.4(10) . . ?
O6U Pu3 O33 91.7(10) . . ?
O6 Pu3 O33 155.3(8) . . ?
O5U Pu3 O5 88.1(10) . . ?
O6U Pu3 O5 92.5(10) . . ?
O6 Pu3 O5 77.7(8) . . ?
O33 Pu3 O5 77.9(8) . . ?
O5U Pu3 O32 89.0(10) . . ?
O6U Pu3 O32 90.9(10) . . ?
O6 Pu3 O32 79.4(8) . . ?
O33 Pu3 O32 124.8(8) . . ?
O5 Pu3 O32 157.0(8) . . ?
O5U Pu3 O38 95.6(10) . . ?
O6U Pu3 O38 83.2(10) . . ?
O6 Pu3 O38 140.7(8) . . ?
O33 Pu3 O38 64.0(8) . . ?
O5 Pu3 O38 141.4(8) . . ?
O32 Pu3 O38 61.6(8) . . ?
O5U Pu3 W14 90.0(8) . . ?
O6U Pu3 W14 88.8(7) . . ?
O6 Pu3 W14 175.3(6) . . ?
O33 Pu3 W14 28.8(6) . . ?
O5 Pu3 W14 106.7(6) . . ?
O32 Pu3 W14 96.2(6) . . ?
O38 Pu3 W14 35.2(5) . . ?
O5U Pu3 W13 90.4(8) . . ?
O6U Pu3 W13 88.9(8) . . ?
O6 Pu3 W13 108.1(6) . . ?
O33 Pu3 W13 96.2(6) . . ?
O5 Pu3 W13 174.0(6) . . ?
O32 Pu3 W13 28.7(6) . . ?
O38 Pu3 W13 33.0(5) . . ?
W14 Pu3 W13 67.47(6) . . ?
O5U Pu3 K1 71.3(8) . . ?
O6U Pu3 K1 108.5(8) . . ?
O6 Pu3 K1 116.9(6) . . ?
O33 Pu3 K1 39.1(6) . . ?
O5 Pu3 K1 44.0(6) . . ?
O32 Pu3 K1 153.0(6) . . ?
O38 Pu3 K1 101.2(5) . . ?
W14 Pu3 K1 66.54(14) . . ?
W13 Pu3 K1 130.04(14) . . ?
O5U Pu3 K3 73.1(8) . . ?
O6U Pu3 K3 107.4(8) . . ?
O6 Pu3 K3 45.4(6) . . ?
O33 Pu3 K3 152.9(7) . . ?
O5 Pu3 K3 119.1(6) . . ?
O32 Pu3 K3 38.8(6) . . ?
O38 Pu3 K3 98.6(6) . . ?
W14 Pu3 K3 129.93(14) . . ?
W13 Pu3 K3 65.95(13) . . ?
K1 Pu3 K3 140.53(18) . . ?
O23 W1 O26 102.6(11) . . ?
O23 W1 O25 99.1(11) . . ?
O26 W1 O25 88.1(10) . . ?
O23 W1 O27 102.5(11) . . ?
O26 W1 O27 87.9(10) . . ?
O25 W1 O27 158.5(10) . . ?
O23 W1 O28 98.0(10) . . ?
O26 W1 O28 159.3(10) . . ?
O25 W1 O28 90.0(10) . . ?
O27 W1 O28 86.4(10) . . ?
O23 W1 O21 169.8(10) . . ?
O26 W1 O21 85.8(10) . . ?
O25 W1 O21 86.8(10) . . ?
O27 W1 O21 71.8(9) . . ?
O28 W1 O21 73.5(9) . . ?
O23 W1 K15 49.2(9) . . ?
O26 W1 K15 53.4(8) . . ?
O25 W1 K15 96.2(9) . . ?
O27 W1 K15 98.3(8) . . ?
O28 W1 K15 147.2(8) . . ?
O21 W1 K15 138.8(7) . . ?
O23 W1 K12 84.1(8) . . ?
O26 W1 K12 134.0(8) . . ?
O25 W1 K12 46.1(7) . . ?
O27 W1 K12 135.7(7) . . ?
O28 W1 K12 49.3(8) . . ?
O21 W1 K12 94.2(6) . . ?
K15 W1 K12 117.3(5) . . ?
O23 W1 K14 88.9(8) . . ?
O26 W1 K14 44.2(8) . . ?
O25 W1 K14 132.0(8) . . ?
O27 W1 K14 49.8(7) . . ?
O28 W1 K14 136.0(8) . . ?
O21 W1 K14 93.3(6) . . ?
K15 W1 K14 54.9(5) . . ?
K12 W1 K14 172.1(3) . . ?
O22 W2 O13 102.8(11) . . ?
O22 W2 O64 101.9(11) . . ?
O13 W2 O64 89.6(11) . . ?
O22 W2 O28 96.6(11) . . ?
O13 W2 O28 160.3(10) . . ?
O64 W2 O28 89.3(11) . . ?
O22 W2 O68 98.3(11) . . ?
O13 W2 O68 87.4(10) . . ?
O64 W2 O68 159.7(10) . . ?
O28 W2 O68 86.8(10) . . ?
O22 W2 O21 168.1(10) . . ?
O13 W2 O21 86.3(9) . . ?
O64 W2 O21 85.6(10) . . ?
O28 W2 O21 74.0(9) . . ?
O68 W2 O21 74.1(9) . . ?
O22 W2 K12 85.2(9) . . ?
O13 W2 K12 135.2(8) . . ?
O64 W2 K12 45.9(8) . . ?
O28 W2 K12 49.0(8) . . ?
O68 W2 K12 135.6(7) . . ?
O21 W2 K12 93.8(7) . . ?
O22 W2 K7 87.7(9) . . ?
O13 W2 K7 44.5(8) . . ?
O64 W2 K7 133.9(7) . . ?
O28 W2 K7 134.8(7) . . ?
O68 W2 K7 48.1(7) . . ?
O21 W2 K7 93.7(7) . . ?
K12 W2 K7 172.46(17) . . ?
O24 W3 O65 102.0(11) . . ?
O24 W3 O66 101.2(11) . . ?
O65 W3 O66 90.2(10) . . ?
O24 W3 O27 97.7(11) . . ?
O65 W3 O27 88.0(10) . . ?
O66 W3 O27 161.0(11) . . ?
O24 W3 O68 97.6(11) . . ?
O65 W3 O68 160.4(11) . . ?
O66 W3 O68 88.0(10) . . ?
O27 W3 O68 87.4(10) . . ?
O24 W3 O21 167.8(10) . . ?
O65 W3 O21 86.6(10) . . ?
O66 W3 O21 87.4(10) . . ?
O27 W3 O21 73.6(10) . . ?
O68 W3 O21 73.8(9) . . ?
O24 W3 K8 48.1(9) . 2_766 ?
O65 W3 K8 54.2(9) . 2_766 ?
O66 W3 K8 94.6(8) . 2_766 ?
O27 W3 K8 99.7(7) . 2_766 ?
O68 W3 K8 145.4(8) . 2_766 ?
O21 W3 K8 140.7(7) . 2_766 ?
O24 W3 K8 46.9(8) . . ?
O65 W3 K8 59.2(9) . . ?
O66 W3 K8 82.8(8) . . ?
O27 W3 K8 112.1(7) . . ?
O68 W3 K8 139.7(8) . . ?
O21 W3 K8 144.2(7) . . ?
K8 W3 K8 12.7(5) 2_766 . ?
O24 W3 K7 85.2(8) . . ?
O65 W3 K7 134.2(7) . . ?
O66 W3 K7 44.3(7) . . ?
O27 W3 K7 136.4(7) . . ?
O68 W3 K7 49.3(7) . . ?
O21 W3 K7 95.1(6) . . ?
K8 W3 K7 113.5(3) 2_766 . ?
K8 W3 K7 101.5(3) . . ?
O24 W3 K14 86.8(8) . . ?
O65 W3 K14 43.7(7) . . ?
O66 W3 K14 133.6(7) . . ?
O27 W3 K14 49.4(7) . . ?
O68 W3 K14 136.7(7) . . ?
O21 W3 K14 93.6(7) . . ?
K8 W3 K14 57.6(4) 2_766 . ?
K8 W3 K14 69.7(4) . . ?
K7 W3 K14 170.9(3) . . ?
O24 W3 K5 22.2(8) . . ?
O65 W3 K5 114.1(8) . . ?
O66 W3 K5 118.0(8) . . ?
O27 W3 K5 79.8(8) . . ?
O68 W3 K5 83.8(7) . . ?
O21 W3 K5 145.6(6) . . ?
K8 W3 K5 64.6(4) 2_766 . ?
K8 W3 K5 66.7(4) . . ?
K7 W3 K5 89.31(19) . . ?
K14 W3 K5 85.0(3) . . ?
O6 W4 O11 99.3(11) . . ?
O6 W4 O29 94.9(11) . . ?
O11 W4 O29 103.4(11) . . ?
O6 W4 O16 91.7(11) . . ?
O11 W4 O16 96.7(11) . . ?
O29 W4 O16 157.6(10) . . ?
O6 W4 O13 167.8(10) . . ?
O11 W4 O13 92.9(10) . . ?
O29 W4 O13 83.7(10) . . ?
O16 W4 O13 85.4(10) . . ?
O6 W4 O20 85.4(10) . . ?
O11 W4 O20 170.3(11) . . ?
O29 W4 O20 84.7(10) . . ?
O16 W4 O20 74.6(10) . . ?
O13 W4 O20 82.4(9) . . ?
O6 W4 K3 50.8(8) . . ?
O11 W4 K3 89.7(8) . . ?
O29 W4 K3 48.7(7) . . ?
O16 W4 K3 142.5(7) . . ?
O13 W4 K3 131.4(7) . . ?
O20 W4 K3 99.9(7) . . ?
O6 W4 K7 134.9(8) . . ?
O11 W4 K7 79.3(8) . . ?
O29 W4 K7 129.7(7) . . ?
O16 W4 K7 44.6(7) . . ?
O13 W4 K7 46.2(7) . . ?
O20 W4 K7 91.4(6) . . ?
K3 W4 K7 168.14(13) . . ?
O67 W5 O5 100.3(11) . . ?
O67 W5 O15 99.6(11) . . ?
O5 W5 O15 93.5(10) . . ?
O67 W5 O16 100.8(11) . . ?
O5 W5 O16 92.3(10) . . ?
O15 W5 O16 157.3(10) . . ?
O67 W5 O66 90.9(11) . . ?
O5 W5 O66 168.8(11) . . ?
O15 W5 O66 85.9(10) . . ?
O16 W5 O66 84.2(9) . . ?
O67 W5 O20 172.0(10) . . ?
O5 W5 O20 86.3(10) . . ?
O15 W5 O20 84.5(10) . . ?
O16 W5 O20 74.1(10) . . ?
O66 W5 O20 82.5(9) . . ?
O67 W5 K1 89.9(8) . . ?
O5 W5 K1 49.7(8) . . ?
O15 W5 K1 47.4(7) . . ?
O16 W5 K1 141.9(7) . . ?
O66 W5 K1 132.5(7) . . ?
O20 W5 K1 98.0(6) . . ?
O67 W5 K7 80.5(8) . . ?
O5 W5 K7 135.4(8) . . ?
O15 W5 K7 130.6(7) . . ?
O16 W5 K7 44.9(7) . . ?
O66 W5 K7 44.9(7) . . ?
O20 W5 K7 91.5(6) . . ?
K1 W5 K7 169.76(15) . . ?
O67 W5 K4 31.8(8) . 2_666 ?
O5 W5 K4 74.7(8) . 2_666 ?
O15 W5 K4 119.3(7) . 2_666 ?
O16 W5 K4 83.3(8) . 2_666 ?
O66 W5 K4 115.4(8) . 2_666 ?
O20 W5 K4 149.8(6) . 2_666 ?
K1 W5 K4 87.49(19) . 2_666 ?
K7 W5 K4 86.18(13) . 2_666 ?
O10 W6 O4 99.2(11) . . ?
O10 W6 O14 98.7(11) . . ?
O4 W6 O14 95.0(11) . . ?
O10 W6 O15 101.9(11) . . ?
O4 W6 O15 91.5(10) . . ?
O14 W6 O15 157.1(10) . . ?
O10 W6 O65 92.8(11) . . ?
O4 W6 O65 167.9(10) . . ?
O14 W6 O65 85.0(10) . . ?
O15 W6 O65 84.2(10) . . ?
O10 W6 O19 172.0(10) . . ?
O4 W6 O19 85.1(10) . . ?
O14 W6 O19 74.0(10) . . ?
O15 W6 O19 84.7(10) . . ?
O65 W6 O19 83.2(9) . . ?
O10 W6 K1 90.7(8) . . ?
O4 W6 K1 47.6(8) . . ?
O14 W6 K1 142.5(8) . . ?
O15 W6 K1 47.4(7) . . ?
O65 W6 K1 131.0(7) . . ?
O19 W6 K1 97.2(6) . . ?
O10 W6 K14 79.3(8) . . ?
O4 W6 K14 135.6(8) . . ?
O14 W6 K14 42.8(8) . . ?
O15 W6 K14 132.6(7) . . ?
O65 W6 K14 48.7(7) . . ?
O19 W6 K14 92.8(6) . . ?
K1 W6 K14 169.8(3) . . ?
O10 W6 K8 44.1(9) . 2_766 ?
O4 W6 K8 142.8(8) . 2_766 ?
O14 W6 K8 96.8(8) . 2_766 ?
O15 W6 K8 91.2(8) . 2_766 ?
O65 W6 K8 48.9(8) . 2_766 ?
O19 W6 K8 132.1(7) . 2_766 ?
K1 W6 K8 114.4(3) . 2_766 ?
K14 W6 K8 56.7(4) . 2_766 ?
O10 W6 K8 45.3(9) . . ?
O4 W6 K8 138.9(8) . . ?
O14 W6 K8 108.4(8) . . ?
O15 W6 K8 80.0(8) . . ?
O65 W6 K8 51.4(8) . . ?
O19 W6 K8 133.0(7) . . ?
K1 W6 K8 103.9(3) . . ?
K14 W6 K8 67.6(4) . . ?
K8 W6 K8 11.7(5) 2_766 . ?
O9 W7 O3 99.3(11) . . ?
O9 W7 O17 100.7(11) . . ?
O3 W7 O17 93.7(10) . . ?
O9 W7 O14 100.5(11) . . ?
O3 W7 O14 94.1(10) . . ?
O17 W7 O14 155.9(10) . . ?
O9 W7 O26 92.5(11) . . ?
O3 W7 O26 168.1(10) . . ?
O17 W7 O26 83.4(10) . . ?
O14 W7 O26 84.3(10) . . ?
O9 W7 O19 171.4(11) . . ?
O3 W7 O19 86.1(10) . . ?
O17 W7 O19 85.6(10) . . ?
O14 W7 O19 72.2(9) . . ?
O26 W7 O19 82.3(9) . . ?
O9 W7 K2 91.1(9) . . ?
O3 W7 K2 49.0(8) . . ?
O17 W7 K2 47.7(7) . . ?
O14 W7 K2 142.9(7) . . ?
O26 W7 K2 130.6(7) . . ?
O19 W7 K2 97.5(7) . . ?
O9 W7 K14 78.9(9) . . ?
O3 W7 K14 134.6(8) . . ?
O17 W7 K14 131.5(7) . . ?
O14 W7 K14 43.4(7) . . ?
O26 W7 K14 48.5(7) . . ?
O19 W7 K14 92.5(7) . . ?
K2 W7 K14 169.7(3) . . ?
O9 W7 K15 42.5(9) . . ?
O3 W7 K15 141.8(9) . . ?
O17 W7 K15 92.6(8) . . ?
O14 W7 K15 95.3(8) . . ?
O26 W7 K15 50.1(8) . . ?
O19 W7 K15 132.1(8) . . ?
K2 W7 K15 116.1(5) . . ?
K14 W7 K15 54.5(5) . . ?
O7 W8 O1 99.4(11) . . ?
O7 W8 O29 103.2(11) . . ?
O1 W8 O29 94.0(11) . . ?
O7 W8 O12 95.3(11) . . ?
O1 W8 O12 92.6(11) . . ?
O29 W8 O12 159.1(10) . . ?
O7 W8 O64 92.6(10) . . ?
O1 W8 O64 168.0(10) . . ?
O29 W8 O64 82.4(10) . . ?
O12 W8 O64 87.1(10) . . ?
O7 W8 O18 170.0(10) . . ?
O1 W8 O18 86.1(10) . . ?
O29 W8 O18 84.7(10) . . ?
O12 W8 O18 76.0(10) . . ?
O64 W8 O18 82.2(9) . . ?
O7 W8 K3 89.9(8) . . ?
O1 W8 K3 48.7(8) . . ?
O29 W8 K3 49.7(7) . . ?
O12 W8 K3 141.2(7) . . ?
O64 W8 K3 131.1(7) . . ?
O18 W8 K3 100.0(6) . . ?
O7 W8 K12 78.5(8) . . ?
O1 W8 K12 136.4(8) . . ?
O29 W8 K12 129.2(8) . . ?
O12 W8 K12 45.2(7) . . ?
O64 W8 K12 47.0(7) . . ?
O18 W8 K12 91.8(6) . . ?
K3 W8 K12 167.8(2) . . ?
O46 W9 O34 99.4(11) . . ?
O46 W9 O37 95.1(11) . . ?
O34 W9 O37 97.6(11) . . ?
O46 W9 O36 106.6(11) . . ?
O34 W9 O36 86.3(11) . . ?
O37 W9 O36 157.1(10) . . ?
O46 W9 O54 92.6(10) . . ?
O34 W9 O54 165.7(10) . . ?
O37 W9 O54 88.8(10) . . ?
O36 W9 O54 82.9(10) . . ?
O46 W9 O48 168.2(10) . . ?
O34 W9 O48 86.3(9) . . ?
O37 W9 O48 73.8(10) . . ?
O36 W9 O48 84.0(9) . . ?
O54 W9 O48 83.3(9) . . ?
O46 W9 Pu2 109.8(8) . . ?
O34 W9 Pu2 39.7(8) . . ?
O37 W9 Pu2 132.0(7) . . ?
O36 W9 Pu2 46.8(7) . . ?
O54 W9 Pu2 128.4(7) . . ?
O48 W9 Pu2 81.2(6) . . ?
O46 W9 K10 43.0(8) . 1_655 ?
O34 W9 K10 56.4(8) . 1_655 ?
O37 W9 K10 98.3(8) . 1_655 ?
O36 W9 K10 102.6(7) . 1_655 ?
O54 W9 K10 135.3(7) . 1_655 ?
O48 W9 K10 141.1(7) . 1_655 ?
Pu2 W9 K10 76.6(2) . 1_655 ?
O46 W9 K4 77.0(8) . 1_645 ?
O34 W9 K4 141.0(8) . 1_645 ?
O37 W9 K4 45.3(7) . 1_645 ?
O36 W9 K4 132.3(7) . 1_645 ?
O54 W9 K4 49.4(7) . 1_645 ?
O48 W9 K4 92.1(6) . 1_645 ?
Pu2 W9 K4 173.21(14) . 1_645 ?
K10 W9 K4 109.5(3) 1_655 1_645 ?
O46 W9 K11 16.6(8) . 1_645 ?
O34 W9 K11 111.8(8) . 1_645 ?
O37 W9 K11 82.6(7) . 1_645 ?
O36 W9 K11 117.0(7) . 1_645 ?
O54 W9 K11 81.5(7) . 1_645 ?
O48 W9 K11 152.1(6) . 1_645 ?
Pu2 W9 K11 126.4(2) . 1_645 ?
K10 W9 K11 56.2(3) 1_655 1_645 ?
K4 W9 K11 60.4(2) 1_645 1_645 ?
O46 W9 K1 104.9(8) . . ?
O34 W9 K1 26.0(8) . . ?
O37 W9 K1 71.9(8) . . ?
O36 W9 K1 108.5(7) . . ?
O54 W9 K1 154.8(7) . . ?
O48 W9 K1 76.0(6) . . ?
Pu2 W9 K1 62.50(13) . . ?
K10 W9 K1 65.5(3) 1_655 . ?
K4 W9 K1 116.6(2) 1_645 . ?
K11 W9 K1 110.9(3) 1_645 . ?
O51 W10 O35 99.1(11) . . ?
O51 W10 O41 97.3(11) . . ?
O35 W10 O41 96.5(10) . . ?
O51 W10 O36 105.5(11) . . ?
O35 W10 O36 86.0(11) . . ?
O41 W10 O36 156.4(10) . . ?
O51 W10 O52 92.6(10) . . ?
O35 W10 O52 166.2(11) . . ?
O41 W10 O52 89.3(10) . . ?
O36 W10 O52 83.7(10) . . ?
O51 W10 O49 168.6(10) . . ?
O35 W10 O49 88.4(10) . . ?
O41 W10 O49 73.1(10) . . ?
O36 W10 O49 83.5(10) . . ?
O52 W10 O49 81.3(9) . . ?
O51 W10 Pu2 110.2(8) . . ?
O35 W10 Pu2 39.9(8) . . ?
O41 W10 Pu2 130.0(7) . . ?
O36 W10 Pu2 46.4(7) . . ?
O52 W10 Pu2 128.5(8) . . ?
O49 W10 Pu2 81.1(6) . . ?
O51 W10 K9 43.7(8) . 1_655 ?
O35 W10 K9 55.5(8) . 1_655 ?
O41 W10 K9 101.8(7) . 1_655 ?
O36 W10 K9 98.9(7) . 1_655 ?
O52 W10 K9 135.5(7) . 1_655 ?
O49 W10 K9 143.2(6) . 1_655 ?
Pu2 W10 K9 74.91(16) . 1_655 ?
O51 W10 K16 80.1(10) . . ?
O35 W10 K16 143.5(10) . . ?
O41 W10 K16 48.2(9) . . ?
O36 W10 K16 129.7(9) . . ?
O52 W10 K16 46.0(10) . . ?
O49 W10 K16 88.8(9) . . ?
Pu2 W10 K16 169.4(6) . . ?
K9 W10 K16 115.5(6) 1_655 . ?
O51 W10 K2 107.3(8) . . ?
O35 W10 K2 27.6(8) . . ?
O41 W10 K2 69.5(7) . . ?
O36 W10 K2 108.5(7) . . ?
O52 W10 K2 152.3(7) . . ?
O49 W10 K2 75.7(6) . . ?
Pu2 W10 K2 62.95(14) . . ?
K9 W10 K2 68.68(18) 1_655 . ?
K16 W10 K2 117.5(6) . . ?
O42 W11 O30 98.7(11) . . ?
O42 W11 O41 96.0(11) . . ?
O30 W11 O41 97.1(10) . . ?
O42 W11 O40 103.9(11) . . ?
O30 W11 O40 84.4(10) . . ?
O41 W11 O40 159.5(11) . . ?
O42 W11 O53 91.2(11) . . ?
O30 W11 O53 165.9(11) . . ?
O41 W11 O53 91.7(9) . . ?
O40 W11 O53 83.5(10) . . ?
O42 W11 O49 167.9(10) . . ?
O30 W11 O49 88.8(10) . . ?
O41 W11 O49 73.6(10) . . ?
O40 W11 O49 86.1(10) . . ?
O53 W11 O49 83.2(9) . . ?
O42 W11 Pu1 110.2(8) . . ?
O30 W11 Pu1 38.7(8) . . ?
O41 W11 Pu1 129.8(7) . . ?
O40 W11 Pu1 46.2(7) . . ?
O53 W11 Pu1 128.1(7) . . ?
O49 W11 Pu1 81.5(6) . . ?
O42 W11 K2 52.0(8) . 2_757 ?
O30 W11 K2 90.1(8) . 2_757 ?
O41 W11 K2 46.2(8) . 2_757 ?
O40 W11 K2 154.2(7) . 2_757 ?
O53 W11 K2 103.9(7) . 2_757 ?
O49 W11 K2 119.1(6) . 2_757 ?
Pu1 W11 K2 126.79(15) . 2_757 ?
O42 W11 K16 73.7(10) . . ?
O30 W11 K16 147.9(10) . . ?
O41 W11 K16 54.1(9) . . ?
O40 W11 K16 127.6(9) . . ?
O53 W11 K16 45.0(9) . . ?
O49 W11 K16 94.9(9) . . ?
Pu1 W11 K16 172.9(7) . . ?
K2 W11 K16 60.3(7) 2_757 . ?
O42 W11 K13 42.8(8) . 2_657 ?
O30 W11 K13 137.3(8) . 2_657 ?
O41 W11 K13 103.7(8) . 2_657 ?
O40 W11 K13 88.3(8) . 2_657 ?
O53 W11 K13 49.5(8) . 2_657 ?
O49 W11 K13 132.6(7) . 2_657 ?
Pu1 W11 K13 124.8(3) . 2_657 ?
K2 W11 K13 78.7(3) 2_757 2_657 ?
K16 W11 K13 53.7(7) . 2_657 ?
O42 W11 K9 42.7(8) . 2_657 ?
O30 W11 K9 60.0(8) . 2_657 ?
O41 W11 K9 115.8(8) . 2_657 ?
O40 W11 K9 82.7(7) . 2_657 ?
O53 W11 K9 125.3(7) . 2_657 ?
O49 W11 K9 147.6(6) . 2_657 ?
Pu1 W11 K9 68.81(15) . 2_657 ?
K2 W11 K9 72.8(2) 2_757 2_657 ?
K16 W11 K9 115.9(7) . 2_657 ?
K13 W11 K9 77.4(3) 2_657 2_657 ?
O43 W12 O31 100.0(11) . . ?
O43 W12 O39 98.4(11) . . ?
O31 W12 O39 98.9(11) . . ?
O43 W12 O40 101.6(11) . . ?
O31 W12 O40 86.2(11) . . ?
O39 W12 O40 158.2(10) . . ?
O43 W12 O55 91.4(10) . . ?
O31 W12 O55 166.2(10) . . ?
O39 W12 O55 87.0(10) . . ?
O40 W12 O55 83.9(10) . . ?
O43 W12 O47 169.3(10) . . ?
O31 W12 O47 88.1(10) . . ?
O39 W12 O47 73.3(10) . . ?
O40 W12 O47 85.8(10) . . ?
O55 W12 O47 81.7(9) . . ?
O43 W12 Pu1 109.1(8) . . ?
O31 W12 Pu1 40.0(8) . . ?
O39 W12 Pu1 132.8(7) . . ?
O40 W12 Pu1 46.5(7) . . ?
O55 W12 Pu1 128.4(7) . . ?
O47 W12 Pu1 81.6(6) . . ?
O43 W12 K9 47.3(8) . . ?
O31 W12 K9 53.3(8) . . ?
O39 W12 K9 97.2(7) . . ?
O40 W12 K9 102.8(7) . . ?
O55 W12 K9 138.7(7) . . ?
O47 W12 K9 139.0(6) . . ?
Pu1 W12 K9 76.49(14) . . ?
O43 W12 K6 78.1(8) . 1_545 ?
O31 W12 K6 139.8(8) . 1_545 ?
O39 W12 K6 43.2(8) . 1_545 ?
O40 W12 K6 133.9(7) . 1_545 ?
O55 W12 K6 50.2(7) . 1_545 ?
O47 W12 K6 91.2(6) . 1_545 ?
Pu1 W12 K6 172.77(19) . 1_545 ?
K9 W12 K6 109.1(2) . 1_545 ?
O43 W12 K17 25.9(9) . 2_657 ?
O31 W12 K17 124.1(9) . 2_657 ?
O39 W12 K17 101.7(9) . 2_657 ?
O40 W12 K17 92.7(9) . 2_657 ?
O55 W12 K17 66.1(8) . 2_657 ?
O47 W12 K17 147.7(8) . 2_657 ?
Pu1 W12 K17 119.9(5) . 2_657 ?
K9 W12 K17 72.8(5) . 2_657 ?
K6 W12 K17 66.9(5) 1_545 2_657 ?
O44 W13 O32 101.7(11) . . ?
O44 W13 O38 102.1(11) . . ?
O32 W13 O38 85.4(10) . . ?
O44 W13 O39 98.3(11) . . ?
O32 W13 O39 98.7(11) . . ?
O38 W13 O39 157.9(10) . . ?
O44 W13 O57 89.6(10) . . ?
O32 W13 O57 166.5(10) . . ?
O38 W13 O57 85.1(10) . . ?
O39 W13 O57 86.8(10) . . ?
O44 W13 O47 168.3(11) . . ?
O32 W13 O47 87.6(10) . . ?
O38 W13 O47 85.5(10) . . ?
O39 W13 O47 73.1(10) . . ?
O57 W13 O47 82.1(9) . . ?
O44 W13 Pu3 109.5(8) . . ?
O32 W13 Pu3 40.4(8) . . ?
O38 W13 Pu3 45.2(7) . . ?
O39 W13 Pu3 133.4(7) . . ?
O57 W13 Pu3 128.7(7) . . ?
O47 W13 Pu3 82.2(7) . . ?
O44 W13 K6 74.8(9) . 1_545 ?
O32 W13 K6 140.8(8) . 1_545 ?
O38 W13 K6 133.8(7) . 1_545 ?
O39 W13 K6 45.3(7) . 1_545 ?
O57 W13 K6 49.2(7) . 1_545 ?
O47 W13 K6 93.5(7) . 1_545 ?
Pu3 W13 K6 175.59(19) . 1_545 ?
O44 W13 K10 48.9(8) . . ?
O32 W13 K10 54.3(8) . . ?
O38 W13 K10 106.3(8) . . ?
O39 W13 K10 93.4(8) . . ?
O57 W13 K10 138.1(7) . . ?
O47 W13 K10 137.7(7) . . ?
Pu3 W13 K10 79.0(2) . . ?
K6 W13 K10 105.0(3) 1_545 . ?
O44 W13 K11 13.0(9) . 1_545 ?
O32 W13 K11 110.4(8) . 1_545 ?
O38 W13 K11 111.7(8) . 1_545 ?
O39 W13 K11 87.3(7) . 1_545 ?
O57 W13 K11 82.1(7) . 1_545 ?
O47 W13 K11 155.4(7) . 1_545 ?
Pu3 W13 K11 122.4(3) . 1_545 ?
K6 W13 K11 61.9(3) 1_545 1_545 ?
K10 W13 K11 56.2(3) . 1_545 ?
O44 W13 K3 107.9(8) . . ?
O32 W13 K3 26.8(8) . . ?
O38 W13 K3 109.0(7) . . ?
O39 W13 K3 72.0(7) . . ?
O57 W13 K3 153.9(7) . . ?
O47 W13 K3 77.4(6) . . ?
Pu3 W13 K3 64.26(13) . . ?
K6 W13 K3 115.9(2) 1_545 . ?
K10 W13 K3 60.4(3) . . ?
K11 W13 K3 111.1(2) 1_545 . ?
O45 W14 O33 103.1(12) . . ?
O45 W14 O37 100.0(11) . . ?
O33 W14 O37 98.3(10) . . ?
O45 W14 O38 100.4(11) . . ?
O33 W14 O38 86.0(10) . . ?
O37 W14 O38 157.6(11) . . ?
O45 W14 O56 89.4(11) . . ?
O33 W14 O56 165.5(11) . . ?
O37 W14 O56 86.6(10) . . ?
O38 W14 O56 84.4(10) . . ?
O45 W14 O48 169.2(10) . . ?
O33 W14 O48 86.7(10) . . ?
O37 W14 O48 73.7(10) . . ?
O38 W14 O48 84.7(9) . . ?
O56 W14 O48 81.6(9) . . ?
O45 W14 Pu3 108.4(8) . . ?
O33 W14 Pu3 39.9(7) . . ?
O37 W14 Pu3 133.2(7) . . ?
O38 W14 Pu3 46.2(7) . . ?
O56 W14 Pu3 129.0(7) . . ?
O48 W14 Pu3 82.1(6) . . ?
O45 W14 K4 76.8(8) . 1_645 ?
O33 W14 K4 141.8(8) . 1_645 ?
O37 W14 K4 45.6(7) . 1_645 ?
O38 W14 K4 132.1(7) . 1_645 ?
O56 W14 K4 48.1(7) . 1_645 ?
O48 W14 K4 92.7(6) . 1_645 ?
Pu3 W14 K4 174.52(16) . 1_645 ?
O45 W14 K1 110.0(8) . . ?
O33 W14 K1 26.5(8) . . ?
O37 W14 K1 72.0(7) . . ?
O38 W14 K1 109.1(7) . . ?
O56 W14 K1 153.1(7) . . ?
O48 W14 K1 76.8(6) . . ?
Pu3 W14 K1 63.65(13) . . ?
K4 W14 K1 116.76(18) 1_645 . ?
O63 W15 O54 100.2(11) . . ?
O63 W15 O52 101.7(11) . . ?
O54 W15 O52 88.6(11) . . ?
O63 W15 O60 98.6(11) . . ?
O54 W15 O60 87.6(11) . . ?
O52 W15 O60 159.7(10) . . ?
O63 W15 O62 99.6(11) . . ?
O54 W15 O62 160.0(10) . . ?
O52 W15 O62 90.2(10) . . ?
O60 W15 O62 86.7(10) . . ?
O63 W15 O50 169.2(10) . . ?
O54 W15 O50 87.1(10) . . ?
O52 W15 O50 86.3(9) . . ?
O60 W15 O50 73.6(9) . . ?
O62 W15 O50 72.8(9) . . ?
O63 W15 K4 86.6(9) . 1_645 ?
O54 W15 K4 44.4(7) . 1_645 ?
O52 W15 K4 132.8(8) . 1_645 ?
O60 W15 K4 48.1(7) . 1_645 ?
O62 W15 K4 134.6(7) . 1_645 ?
O50 W15 K4 93.3(7) . 1_645 ?
O63 W15 K16 86.0(11) . . ?
O54 W15 K16 138.7(10) . . ?
O52 W15 K16 50.4(10) . . ?
O60 W15 K16 132.2(10) . . ?
O62 W15 K16 46.0(10) . . ?
O50 W15 K16 93.8(9) . . ?
K4 W15 K16 172.5(6) 1_645 . ?
O61 W16 O53 100.9(11) . . ?
O61 W16 O55 104.2(11) . . ?
O53 W16 O55 88.2(10) . . ?
O61 W16 O62 96.7(11) . . ?
O53 W16 O62 88.8(10) . . ?
O55 W16 O62 159.1(11) . . ?
O61 W16 O59 97.5(11) . . ?
O53 W16 O59 161.3(11) . . ?
O55 W16 O59 90.3(10) . . ?
O62 W16 O59 85.9(10) . . ?
O61 W16 O50 167.7(10) . . ?
O53 W16 O50 86.4(10) . . ?
O55 W16 O50 85.7(10) . . ?
O62 W16 O50 73.4(10) . . ?
O59 W16 O50 74.9(10) . . ?
O61 W16 K13 48.4(9) . 2_657 ?
O53 W16 K13 53.5(8) . 2_657 ?
O55 W16 K13 92.0(8) . 2_657 ?
O62 W16 K13 102.8(8) . 2_657 ?
O59 W16 K13 145.1(8) . 2_657 ?
O50 W16 K13 139.9(7) . 2_657 ?
O61 W16 K16 79.7(11) . . ?
O53 W16 K16 47.4(10) . . ?
O55 W16 K16 134.5(10) . . ?
O62 W16 K16 50.3(10) . . ?
O59 W16 K16 134.7(9) . . ?
O50 W16 K16 98.7(9) . . ?
K13 W16 K16 56.3(7) 2_657 . ?
O61 W16 K6 88.9(8) . 1_545 ?
O53 W16 K6 132.4(7) . 1_545 ?
O55 W16 K6 44.5(7) . 1_545 ?
O62 W16 K6 136.5(7) . 1_545 ?
O59 W16 K6 50.6(7) . 1_545 ?
O50 W16 K6 93.3(6) . 1_545 ?
K13 W16 K6 112.6(3) 2_657 1_545 ?
K16 W16 K6 167.8(7) . 1_545 ?
O61 W16 K15 63.5(9) . 1_545 ?
O53 W16 K15 156.9(9) . 1_545 ?
O55 W16 K15 111.4(8) . 1_545 ?
O62 W16 K15 77.0(8) . 1_545 ?
O59 W16 K15 36.9(9) . 1_545 ?
O50 W16 K15 106.4(7) . 1_545 ?
K13 W16 K15 111.6(5) 2_657 1_545 ?
K16 W16 K15 110.6(8) . 1_545 ?
K6 W16 K15 67.2(4) 1_545 1_545 ?
O58 W17 O56 100.4(11) . . ?
O58 W17 O57 100.6(11) . . ?
O56 W17 O57 89.7(10) . . ?
O58 W17 O60 100.8(10) . . ?
O56 W17 O60 88.2(10) . . ?
O57 W17 O60 158.5(10) . . ?
O58 W17 O59 100.2(11) . . ?
O56 W17 O59 159.3(10) . . ?
O57 W17 O59 87.9(10) . . ?
O60 W17 O59 86.6(10) . . ?
O58 W17 O50 171.2(11) . . ?
O56 W17 O50 86.2(10) . . ?
O57 W17 O50 85.2(10) . . ?
O60 W17 O50 73.3(9) . . ?
O59 W17 O50 73.1(9) . . ?
O58 W17 K4 85.3(8) . 1_645 ?
O56 W17 K4 44.9(7) . 1_645 ?
O57 W17 K4 134.1(8) . 1_645 ?
O60 W17 K4 50.0(8) . 1_645 ?
O59 W17 K4 136.2(7) . 1_645 ?
O50 W17 K4 95.5(6) . 1_645 ?
O58 W17 K6 86.2(8) . 1_545 ?
O56 W17 K6 131.7(7) . 1_545 ?
O57 W17 K6 42.4(8) . 1_545 ?
O60 W17 K6 137.9(8) . 1_545 ?
O59 W17 K6 51.4(7) . 1_545 ?
O50 W17 K6 93.7(6) . 1_545 ?
K4 W17 K6 169.7(2) 1_645 1_545 ?
O8 W18 O2 102.4(11) . . ?
O8 W18 O17 101.7(11) . . ?
O2 W18 O17 95.3(10) . . ?
O8 W18 O12 96.6(11) . . ?
O2 W18 O12 90.9(10) . . ?
O17 W18 O12 158.9(11) . . ?
O8 W18 O25 90.3(11) . . ?
O2 W18 O25 167.3(11) . . ?
O17 W18 O25 82.7(10) . . ?
O12 W18 O25 86.8(9) . . ?
O8 W18 O18 168.6(10) . . ?
O2 W18 O18 85.5(10) . . ?
O17 W18 O18 85.6(10) . . ?
O12 W18 O18 74.8(9) . . ?
O25 W18 O18 81.9(9) . . ?
O8 W18 K17 60.3(10) . . ?
O2 W18 K17 68.4(9) . . ?
O17 W18 K17 150.0(10) . . ?
O12 W18 K17 50.4(10) . . ?
O25 W18 K17 118.6(9) . . ?
O18 W18 K17 116.5(8) . . ?
O8 W18 K2 92.9(8) . . ?
O2 W18 K2 50.2(7) . . ?
O17 W18 K2 48.7(8) . . ?
O12 W18 K2 141.0(7) . . ?
O25 W18 K2 130.9(6) . . ?
O18 W18 K2 98.5(6) . . ?
K17 W18 K2 105.1(6) . . ?
O8 W18 K12 77.6(8) . . ?
O2 W18 K12 134.7(7) . . ?
O17 W18 K12 129.5(7) . . ?
O12 W18 K12 45.1(7) . . ?
O25 W18 K12 47.1(7) . . ?
O18 W18 K12 91.0(6) . . ?
K17 W18 K12 73.2(6) . . ?
K2 W18 K12 170.0(3) . . ?
O8 W18 K16 40.4(10) . 2_757 ?
O2 W18 K16 95.6(10) . 2_757 ?
O17 W18 K16 62.5(10) . 2_757 ?
O12 W18 K16 136.9(10) . 2_757 ?
O25 W18 K16 94.6(9) . 2_757 ?
O18 W18 K16 148.1(9) . 2_757 ?
K17 W18 K16 93.1(9) . 2_757 ?
K2 W18 K16 60.3(6) . 2_757 ?
K12 W18 K16 109.7(6) . 2_757 ?
O18 Ge1 O20 113.0(12) . . ?
O18 Ge1 O19 112.2(12) . . ?
O20 Ge1 O19 113.0(11) . . ?
O18 Ge1 O21 106.3(11) . . ?
O20 Ge1 O21 105.2(12) . . ?
O19 Ge1 O21 106.5(11) . . ?
O49 Ge2 O48 114.2(11) . . ?
O49 Ge2 O47 114.4(11) . . ?
O48 Ge2 O47 112.4(12) . . ?
O49 Ge2 O50 105.7(12) . . ?
O48 Ge2 O50 105.2(11) . . ?
O47 Ge2 O50 103.7(11) . . ?
W8 O1 Pu1 142.9(12) . . ?
W8 O1 K3 103.0(11) . . ?
Pu1 O1 K3 102.5(8) . . ?
W18 O2 Pu1 143.8(14) . . ?
W18 O2 K2 100.3(9) . . ?
Pu1 O2 K2 102.1(8) . . ?
W18 O2 K17 80.2(10) . . ?
Pu1 O2 K17 102.9(10) . . ?
K2 O2 K17 134.9(11) . . ?
W7 O3 Pu2 140.9(14) . . ?
W7 O3 K2 101.5(10) . . ?
Pu2 O3 K2 100.6(8) . . ?
W6 O4 Pu2 141.3(13) . . ?
W6 O4 K1 103.1(11) . . ?
Pu2 O4 K1 100.9(8) . . ?
W5 O5 Pu3 142.0(13) . . ?
W5 O5 K1 101.8(10) . . ?
Pu3 O5 K1 100.6(9) . . ?
W4 O6 Pu3 144.5(12) . . ?
W4 O6 K3 101.5(10) . . ?
Pu3 O6 K3 100.2(9) . . ?
W8 O7 K13 135.4(13) . . ?
W18 O8 K16 116.0(14) . 2_757 ?
W18 O8 K17 89.5(11) . . ?
K16 O8 K17 133.9(15) 2_757 . ?
W7 O9 K13 149.7(14) . 1_655 ?
W7 O9 K15 114.3(13) . . ?
K13 O9 K15 93.3(10) 1_655 . ?
W6 O10 K5 141.0(12) . 2_766 ?
W6 O10 K8 112.4(11) . 2_766 ?
K5 O10 K8 98.7(9) 2_766 2_766 ?
W6 O10 K8 111.7(11) . . ?
K5 O10 K8 92.2(9) 2_766 . ?
K8 O10 K8 15.4(7) 2_766 . ?
W4 O11 K5 135.4(11) . 2_666 ?
W8 O12 W18 114.1(12) . . ?
W8 O12 K17 130.2(13) . . ?
W18 O12 K17 94.7(12) . . ?
W8 O12 K12 105.2(11) . . ?
W18 O12 K12 104.8(9) . . ?
K17 O12 K12 105.2(11) . . ?
W2 O13 W4 148.1(15) . . ?
W2 O13 K7 108.0(10) . . ?
W4 O13 K7 102.5(10) . . ?
W6 O14 W7 118.1(12) . . ?
W6 O14 K14 109.5(12) . . ?
W7 O14 K14 106.7(10) . . ?
W6 O15 W5 156.0(13) . . ?
W6 O15 K1 101.8(10) . . ?
W5 O15 K1 101.2(9) . . ?
W4 O16 W5 115.3(13) . . ?
W4 O16 K7 106.7(9) . . ?
W5 O16 K7 105.5(9) . . ?
W7 O17 W18 156.4(15) . . ?
W7 O17 K2 101.7(9) . . ?
W18 O17 K2 99.8(10) . . ?
W7 O17 K16 107.6(12) . 2_757 ?
W18 O17 K16 87.8(11) . 2_757 ?
K2 O17 K16 73.9(9) . 2_757 ?
Ge1 O18 W8 126.9(14) . . ?
Ge1 O18 W18 126.5(12) . . ?
W8 O18 W18 94.4(9) . . ?
Ge1 O19 W7 126.5(13) . . ?
Ge1 O19 W6 125.4(14) . . ?
W7 O19 W6 94.5(9) . . ?
Ge1 O20 W4 126.5(13) . . ?
Ge1 O20 W5 127.1(12) . . ?
W4 O20 W5 95.2(10) . . ?
Ge1 O21 W3 121.6(12) . . ?
Ge1 O21 W1 121.0(13) . . ?
W3 O21 W1 96.0(9) . . ?
Ge1 O21 W2 121.0(12) . . ?
W3 O21 W2 95.4(9) . . ?
W1 O21 W2 95.3(9) . . ?
W2 O22 K4 142.0(12) . . ?
W1 O23 K6 142.3(14) . . ?
W1 O23 K15 103.7(11) . . ?
K6 O23 K15 104.0(10) . . ?
W3 O24 K5 143.1(13) . . ?
W3 O24 K8 106.3(11) . . ?
K5 O24 K8 105.7(10) . . ?
W3 O24 K8 104.9(11) . 2_766 ?
K5 O24 K8 100.7(9) . 2_766 ?
K8 O24 K8 16.6(7) . 2_766 ?
W1 O25 W18 151.1(13) . . ?
W1 O25 K12 106.1(10) . . ?
W18 O25 K12 100.9(9) . . ?
W1 O26 W7 150.6(13) . . ?
W1 O26 K14 109.0(11) . . ?
W7 O26 K14 99.1(9) . . ?
W1 O26 K15 97.3(10) . . ?
W7 O26 K15 99.0(10) . . ?
K14 O26 K15 73.2(8) . . ?
W3 O27 W1 118.5(12) . . ?
W3 O27 K14 101.7(9) . . ?
W1 O27 K14 99.6(10) . . ?
W2 O28 W1 117.0(11) . . ?
W2 O28 K12 100.6(9) . . ?
W1 O28 K12 99.1(10) . . ?
W4 O29 W8 158.4(14) . . ?
W4 O29 K3 100.7(9) . . ?
W8 O29 K3 99.7(10) . . ?
W11 O30 Pu1 112.1(11) . . ?
W11 O30 K2 131.9(11) . . ?
Pu1 O30 K2 105.6(9) . . ?
W11 O30 K9 92.1(9) . 2_657 ?
Pu1 O30 K9 92.1(7) . 2_657 ?
K2 O30 K9 115.7(8) . 2_657 ?
W12 O31 Pu1 111.2(11) . . ?
W12 O31 K3 134.7(13) . . ?
Pu1 O31 K3 105.7(9) . . ?
W12 O31 K9 98.5(10) . . ?
Pu1 O31 K9 110.3(9) . . ?
K3 O31 K9 92.3(7) . . ?
W13 O32 Pu3 110.9(11) . . ?
W13 O32 K3 135.7(13) . . ?
Pu3 O32 K3 107.0(9) . . ?
W13 O32 K10 97.7(9) . . ?
Pu3 O32 K10 113.5(10) . . ?
K3 O32 K10 87.4(7) . . ?
W14 O33 Pu3 111.3(11) . . ?
W14 O33 K1 136.2(12) . . ?
Pu3 O33 K1 106.7(9) . . ?
W9 O34 Pu2 110.3(12) . . ?
W9 O34 K1 136.3(12) . . ?
Pu2 O34 K1 106.5(9) . . ?
W9 O34 K10 94.5(9) . 1_655 ?
Pu2 O34 K10 108.2(9) . 1_655 ?
K1 O34 K10 95.8(8) . 1_655 ?
W10 O35 Pu2 110.4(11) . . ?
W10 O35 K2 133.9(12) . . ?
Pu2 O35 K2 105.7(9) . . ?
W10 O35 K9 95.8(9) . 1_655 ?
Pu2 O35 K9 105.9(8) . 1_655 ?
K2 O35 K9 101.0(8) . 1_655 ?
W9 O37 W14 117.1(12) . . ?
W9 O37 K4 106.1(11) . 1_645 ?
W14 O37 K4 104.2(9) . 1_645 ?
W9 O36 W10 157.5(13) . . ?
W9 O36 Pu2 99.4(10) . . ?
W10 O36 Pu2 99.6(9) . . ?
W13 O38 W14 154.0(15) . . ?
W13 O38 Pu3 101.8(9) . . ?
W14 O38 Pu3 98.6(9) . . ?
W12 O39 W13 117.2(12) . . ?
W12 O39 K6 108.5(11) . 1_545 ?
W13 O39 K6 103.7(10) . 1_545 ?
W12 O40 W11 154.5(13) . . ?
W12 O40 Pu1 99.7(10) . . ?
W11 O40 Pu1 99.6(9) . . ?
W10 O41 W11 117.7(13) . . ?
W10 O41 K2 138.0(11) . 2_757 ?
W11 O41 K2 102.7(10) . 2_757 ?
W10 O41 K16 104.9(12) . . ?
W11 O41 K16 96.2(11) . . ?
K2 O41 K16 80.1(11) 2_757 . ?
W11 O42 K13 112.9(12) . 2_657 ?
W11 O42 K9 113.4(11) . 2_657 ?
K13 O42 K9 115.9(9) 2_657 2_657 ?
W11 O42 K2 100.3(10) . 2_757 ?
K13 O42 K2 111.4(9) 2_657 2_757 ?
K9 O42 K2 101.2(8) 2_657 2_757 ?
W12 O43 K17 137.3(14) . 2_657 ?
W12 O43 K9 106.1(11) . . ?
K17 O43 K9 115.8(11) 2_657 . ?
W13 O44 K11 157.7(15) . 1_545 ?
W13 O44 K10 104.8(10) . . ?
K11 O44 K10 87.0(9) 1_545 . ?
W14 O45 K1 166.3(14) . 2_756 ?
W9 O46 K11 151.5(13) . 1_645 ?
W9 O46 K10 111.5(11) . 1_655 ?
K11 O46 K10 90.5(9) 1_645 1_655 ?
Ge2 O47 W13 127.1(13) . . ?
Ge2 O47 W12 125.2(14) . . ?
W13 O47 W12 96.0(9) . . ?
Ge2 O48 W14 127.8(12) . . ?
Ge2 O48 W9 125.2(13) . . ?
W14 O48 W9 94.9(9) . . ?
Ge2 O49 W11 125.9(12) . . ?
Ge2 O49 W10 126.2(12) . . ?
W11 O49 W10 95.6(10) . . ?
Ge2 O50 W17 122.4(13) . . ?
Ge2 O50 W16 122.3(12) . . ?
W17 O50 W16 95.3(9) . . ?
Ge2 O50 W15 120.4(11) . . ?
W17 O50 W15 94.9(9) . . ?
W16 O50 W15 94.4(9) . . ?
W10 O51 K9 110.7(11) . 1_655 ?
W15 O52 W10 151.3(15) . . ?
W15 O52 K16 101.4(12) . . ?
W10 O52 K16 106.0(13) . . ?
W16 O53 W11 150.9(14) . . ?
W16 O53 K16 103.7(13) . . ?
W11 O53 K16 104.2(13) . . ?
W16 O53 K13 96.3(10) . 2_657 ?
W11 O53 K13 98.9(10) . 2_657 ?
K16 O53 K13 74.1(11) . 2_657 ?
W15 O54 W9 150.5(14) . . ?
W15 O54 K4 108.8(10) . 1_645 ?
W9 O54 K4 98.3(10) . 1_645 ?
W16 O55 W12 152.0(13) . . ?
W16 O55 K6 109.2(10) . 1_545 ?
W12 O55 K6 97.4(9) . 1_545 ?
W17 O56 W14 151.1(13) . . ?
W17 O56 K4 107.7(10) . 1_645 ?
W14 O56 K4 100.1(9) . 1_645 ?
W17 O57 W13 149.9(13) . . ?
W17 O57 K6 111.2(11) . 1_545 ?
W13 O57 K6 97.9(9) . 1_545 ?
W17 O58 K14 143.9(14) . 1_545 ?
W16 O59 W17 116.5(11) . . ?
W16 O59 K15 118.3(13) . 1_545 ?
W17 O59 K15 118.3(12) . 1_545 ?
W16 O59 K6 100.9(9) . 1_545 ?
W17 O59 K6 97.9(9) . 1_545 ?
K15 O59 K6 97.6(9) 1_545 1_545 ?
W15 O60 W17 118.1(11) . . ?
W15 O60 K4 103.4(9) . 1_645 ?
W17 O60 K4 99.4(10) . 1_645 ?
W16 O61 K13 104.5(11) . 2_657 ?
W16 O62 W15 119.1(13) . . ?
W16 O62 K16 98.7(12) . . ?
W15 O62 K16 105.2(13) . . ?
W15 O63 K12 143.2(12) . 1_645 ?
W2 O64 W8 151.2(14) . . ?
W2 O64 K12 105.9(10) . . ?
W8 O64 K12 101.5(10) . . ?
W3 O65 W6 149.9(13) . . ?
W3 O65 K14 109.7(10) . . ?
W6 O65 K14 98.5(9) . . ?
W3 O65 K8 96.2(11) . 2_766 ?
W6 O65 K8 100.4(10) . 2_766 ?
K14 O65 K8 77.0(7) . 2_766 ?
W3 O65 K8 91.1(10) . . ?
W6 O65 K8 98.5(9) . . ?
K14 O65 K8 91.8(8) . . ?
K8 O65 K8 14.8(6) 2_766 . ?
W3 O66 W5 146.7(14) . . ?
W3 O66 K7 107.4(10) . . ?
W5 O66 K7 104.1(9) . . ?
W5 O67 K4 128.8(11) . 2_666 ?
W2 O68 W3 116.6(12) . . ?
W2 O68 K7 102.2(9) . . ?
W3 O68 K7 99.4(9) . . ?
O34 K1 O33 77.7(8) . . ?
O34 K1 O45 128.1(8) . 2_756 ?
O33 K1 O45 79.0(8) . 2_756 ?
O34 K1 O15 119.4(8) . . ?
O33 K1 O15 118.7(8) . . ?
O45 K1 O15 112.4(8) 2_756 . ?
O34 K1 O4 65.8(7) . . ?
O33 K1 O4 126.3(8) . . ?
O45 K1 O4 154.7(8) 2_756 . ?
O15 K1 O4 58.2(7) . . ?
O34 K1 O5 127.1(8) . . ?
O33 K1 O5 65.4(7) . . ?
O45 K1 O5 81.5(8) 2_756 . ?
O15 K1 O5 58.2(7) . . ?
O4 K1 O5 107.3(7) . . ?
O34 K1 O3W 89.2(9) . 2_766 ?
O33 K1 O3W 121.6(9) . 2_766 ?
O45 K1 O3W 65.5(9) 2_756 2_766 ?
O15 K1 O3W 117.2(9) . 2_766 ?
O4 K1 O3W 96.6(9) . 2_766 ?
O5 K1 O3W 142.2(10) . 2_766 ?
O34 K1 W6 94.9(6) . . ?
O33 K1 W6 135.7(6) . . ?
O45 K1 W6 132.8(6) 2_756 . ?
O15 K1 W6 30.7(5) . . ?
O4 K1 W6 29.3(5) . . ?
O5 K1 W6 87.1(5) . . ?
O3W K1 W6 101.6(7) 2_766 . ?
O34 K1 W5 136.5(6) . . ?
O33 K1 W5 93.6(6) . . ?
O45 K1 W5 90.4(6) 2_756 . ?
O15 K1 W5 31.5(5) . . ?
O4 K1 W5 87.7(5) . . ?
O5 K1 W5 28.5(5) . . ?
O3W K1 W5 129.4(7) 2_766 . ?
W6 K1 W5 62.06(15) . . ?
O34 K1 Pu2 34.2(5) . . ?
O33 K1 Pu2 93.7(6) . . ?
O45 K1 Pu2 162.3(6) 2_756 . ?
O15 K1 Pu2 85.2(6) . . ?
O4 K1 Pu2 36.0(5) . . ?
O5 K1 Pu2 110.3(6) . . ?
O3W K1 Pu2 106.3(8) 2_766 . ?
W6 K1 Pu2 62.83(15) . . ?
W5 K1 Pu2 106.2(2) . . ?
O34 K1 Pu3 94.8(6) . . ?
O33 K1 Pu3 34.2(5) . . ?
O45 K1 Pu3 90.9(5) 2_756 . ?
O15 K1 Pu3 84.5(5) . . ?
O4 K1 Pu3 110.1(5) . . ?
O5 K1 Pu3 35.4(5) . . ?
O3W K1 Pu3 152.2(7) 2_766 . ?
W6 K1 Pu3 105.5(2) . . ?
W5 K1 Pu3 61.33(14) . . ?
Pu2 K1 Pu3 91.85(19) . . ?
O34 K1 W14 63.0(5) . . ?
O33 K1 W14 17.4(5) . . ?
O45 K1 W14 83.1(6) 2_756 . ?
O15 K1 W14 132.9(6) . . ?
O4 K1 W14 121.0(6) . . ?
O5 K1 W14 82.6(5) . . ?
O3W K1 W14 109.8(7) 2_766 . ?
W6 K1 W14 140.6(3) . . ?
W5 K1 W14 110.5(2) . . ?
Pu2 K1 W14 85.36(19) . . ?
Pu3 K1 W14 49.80(11) . . ?
O35 K2 O30 81.4(7) . . ?
O35 K2 O41 118.5(8) . 2_757 ?
O30 K2 O41 94.3(8) . 2_757 ?
O35 K2 O17 119.3(8) . . ?
O30 K2 O17 119.4(8) . . ?
O41 K2 O17 115.8(8) 2_757 . ?
O35 K2 O3 64.5(7) . . ?
O30 K2 O3 128.5(8) . . ?
O41 K2 O3 135.2(8) 2_757 . ?
O17 K2 O3 58.6(7) . . ?
O35 K2 O2 127.4(8) . . ?
O30 K2 O2 63.6(7) . . ?
O41 K2 O2 102.9(8) 2_757 . ?
O17 K2 O2 59.2(7) . . ?
O3 K2 O2 107.6(8) . . ?
O35 K2 O42 82.3(7) . 2_757 ?
O30 K2 O42 134.1(8) . 2_757 ?
O41 K2 O42 57.8(7) 2_757 2_757 ?
O17 K2 O42 106.0(7) . 2_757 ?
O3 K2 O42 80.2(7) . 2_757 ?
O2 K2 O42 150.1(8) . 2_757 ?
O35 K2 W18 136.9(7) . . ?
O30 K2 W18 93.1(6) . . ?
O41 K2 W18 104.5(6) 2_757 . ?
O17 K2 W18 31.5(5) . . ?
O3 K2 W18 87.8(5) . . ?
O2 K2 W18 29.5(5) . . ?
O42 K2 W18 126.8(5) 2_757 . ?
O35 K2 W11 95.7(6) . 2_757 ?
O30 K2 W11 113.1(6) . 2_757 ?
O41 K2 W11 31.1(5) 2_757 2_757 ?
O17 K2 W11 119.3(6) . 2_757 ?
O3 K2 W11 107.8(5) . 2_757 ?
O2 K2 W11 132.9(6) . 2_757 ?
O42 K2 W11 27.7(5) 2_757 2_757 ?
W18 K2 W11 125.0(3) . 2_757 ?
O35 K2 W7 93.7(6) . . ?
O30 K2 W7 136.8(6) . . ?
O41 K2 W7 124.6(6) 2_757 . ?
O17 K2 W7 30.7(5) . . ?
O3 K2 W7 29.5(5) . . ?
O2 K2 W7 87.5(6) . . ?
O42 K2 W7 86.8(5) 2_757 . ?
W18 K2 W7 61.86(16) . . ?
W11 K2 W7 110.1(2) 2_757 . ?
O35 K2 K16 146.8(9) . 2_757 ?
O30 K2 K16 129.2(9) . 2_757 ?
O41 K2 K16 55.3(9) 2_757 2_757 ?
O17 K2 K16 61.3(9) . 2_757 ?
O3 K2 K16 96.6(9) . 2_757 ?
O2 K2 K16 83.2(8) . 2_757 ?
O42 K2 K16 67.1(8) 2_757 2_757 ?
W18 K2 K16 63.2(7) . 2_757 ?
W11 K2 K16 62.9(7) 2_757 2_757 ?
W7 K2 K16 72.7(7) . 2_757 ?
O35 K2 Pu2 34.6(6) . . ?
O30 K2 Pu2 96.3(6) . . ?
O41 K2 Pu2 147.7(6) 2_757 . ?
O17 K2 Pu2 84.9(6) . . ?
O3 K2 Pu2 35.3(5) . . ?
O2 K2 Pu2 109.1(6) . . ?
O42 K2 Pu2 93.9(5) 2_757 . ?
W18 K2 Pu2 105.3(2) . . ?
W11 K2 Pu2 117.8(2) 2_757 . ?
W7 K2 Pu2 61.95(15) . . ?
K16 K2 Pu2 131.8(7) 2_757 . ?
O32 K3 O31 77.9(8) . . ?
O32 K3 O4U 101.9(7) . 1_455 ?
O31 K3 O4U 94.8(7) . 1_455 ?
O32 K3 O4W 151.5(9) . . ?
O31 K3 O4W 80.5(9) . . ?
O4U K3 O4W 61.5(8) 1_455 . ?
O32 K3 O7W 84.6(9) . . ?
O31 K3 O7W 151.4(9) . . ?
O4U K3 O7W 66.8(9) 1_455 . ?
O4W K3 O7W 106.8(10) . . ?
O32 K3 O29 116.3(8) . . ?
O31 K3 O29 117.4(8) . . ?
O4U K3 O29 133.5(7) 1_455 . ?
O4W K3 O29 90.1(9) . . ?
O7W K3 O29 90.6(9) . . ?
O32 K3 O1 123.1(8) . . ?
O31 K3 O1 65.0(7) . . ?
O4U K3 O1 121.8(7) 1_455 . ?
O4W K3 O1 61.6(8) . . ?
O7W K3 O1 143.1(9) . . ?
O29 K3 O1 56.6(7) . . ?
O32 K3 O6 65.1(7) . . ?
O31 K3 O6 125.1(7) . . ?
O4U K3 O6 130.5(8) 1_455 . ?
O4W K3 O6 143.4(9) . . ?
O7W K3 O6 64.6(8) . . ?
O29 K3 O6 56.1(7) . . ?
O1 K3 O6 102.7(7) . . ?
O32 K3 W8 132.6(6) . . ?
O31 K3 W8 93.1(6) . . ?
O4U K3 W8 125.3(5) 1_455 . ?
O4W K3 W8 66.7(7) . . ?
O7W K3 W8 115.3(7) . . ?
O29 K3 W8 30.6(5) . . ?
O1 K3 W8 28.2(5) . . ?
O6 K3 W8 84.6(5) . . ?
O32 K3 W4 92.6(6) . . ?
O31 K3 W4 134.3(5) . . ?
O4U K3 W4 130.8(5) 1_455 . ?
O4W K3 W4 115.9(7) . . ?
O7W K3 W4 68.3(7) . . ?
O29 K3 W4 30.6(5) . . ?
O1 K3 W4 85.1(5) . . ?
O6 K3 W4 27.7(5) . . ?
W8 K3 W4 61.05(14) . . ?
O32 K3 K10 50.4(6) . . ?
O31 K3 K10 109.9(6) . . ?
O4U K3 K10 61.7(5) 1_455 . ?
O4W K3 K10 122.9(7) . . ?
O7W K3 K10 42.6(7) . . ?
O29 K3 K10 126.1(7) . . ?
O1 K3 K10 173.3(6) . . ?
O6 K3 K10 76.4(6) . . ?
W8 K3 K10 155.9(4) . . ?
W4 K3 K10 96.4(3) . . ?
O32 K3 Pu1 93.1(6) . . ?
O31 K3 Pu1 34.3(5) . . ?
O4U K3 Pu1 121.7(6) 1_455 . ?
O4W K3 Pu1 79.0(7) . . ?
O7W K3 Pu1 171.6(7) . . ?
O29 K3 Pu1 83.1(6) . . ?
O1 K3 Pu1 34.5(5) . . ?
O6 K3 Pu1 107.1(5) . . ?
W8 K3 Pu1 60.77(14) . . ?
W4 K3 Pu1 103.80(19) . . ?
K10 K3 Pu1 139.2(3) . . ?
O22 K4 O67 78.9(8) . 2_666 ?
O22 K4 O37 165.7(9) . 1_465 ?
O67 K4 O37 115.3(8) 2_666 1_465 ?
O22 K4 O56 123.1(8) . 1_465 ?
O67 K4 O56 99.2(8) 2_666 1_465 ?
O37 K4 O56 57.9(7) 1_465 1_465 ?
O22 K4 O54 108.8(8) . 1_465 ?
O67 K4 O54 164.2(7) 2_666 1_465 ?
O37 K4 O54 57.6(7) 1_465 1_465 ?
O56 K4 O54 65.0(7) 1_465 1_465 ?
O22 K4 O2W 80.7(8) . . ?
O67 K4 O2W 81.6(9) 2_666 . ?
O37 K4 O2W 100.0(8) 1_465 . ?
O56 K4 O2W 156.1(9) 1_465 . ?
O54 K4 O2W 112.8(9) 1_465 . ?
O22 K4 O60 76.4(7) . 1_465 ?
O67 K4 O60 118.7(7) 2_666 1_465 ?
O37 K4 O60 96.1(7) 1_465 1_465 ?
O56 K4 O60 54.6(7) 1_465 1_465 ?
O54 K4 O60 52.9(7) 1_465 1_465 ?
O2W K4 O60 145.0(9) . 1_465 ?
O22 K4 W9 137.2(6) . 1_465 ?
O67 K4 W9 143.7(6) 2_666 1_465 ?
O37 K4 W9 28.6(5) 1_465 1_465 ?
O56 K4 W9 66.9(5) 1_465 1_465 ?
O54 K4 W9 32.3(5) 1_465 1_465 ?
O2W K4 W9 98.2(7) . 1_465 ?
O60 K4 W9 81.7(5) 1_465 1_465 ?
O22 K4 W14 154.6(6) . 1_465 ?
O67 K4 W14 98.8(6) 2_666 1_465 ?
O37 K4 W14 30.1(5) 1_465 1_465 ?
O56 K4 W14 31.8(5) 1_465 1_465 ?
O54 K4 W14 68.2(5) 1_465 1_465 ?
O2W K4 W14 124.3(7) . 1_465 ?
O60 K4 W14 82.9(5) 1_465 1_465 ?
W9 K4 W14 51.35(11) 1_465 1_465 ?
O22 K4 W17 96.3(6) . 1_465 ?
O67 K4 W17 100.9(5) 2_666 1_465 ?
O37 K4 W17 82.2(5) 1_465 1_465 ?
O56 K4 W17 27.4(5) 1_465 1_465 ?
O54 K4 W17 65.1(5) 1_465 1_465 ?
O2W K4 W17 175.6(8) . 1_465 ?
O60 K4 W17 30.6(5) 1_465 1_465 ?
W9 K4 W17 81.85(16) 1_465 1_465 ?
W14 K4 W17 59.05(13) 1_465 1_465 ?
O22 K4 W15 86.7(6) . 1_465 ?
O67 K4 W15 147.2(6) 2_666 1_465 ?
O37 K4 W15 81.3(6) 1_465 1_465 ?
O56 K4 W15 64.4(5) 1_465 1_465 ?
O54 K4 W15 26.8(5) 1_465 1_465 ?
O2W K4 W15 125.2(7) . 1_465 ?
O60 K4 W15 28.5(5) 1_465 1_465 ?
W9 K4 W15 58.78(13) 1_465 1_465 ?
W14 K4 W15 81.81(16) 1_465 1_465 ?
W17 K4 W15 51.17(12) 1_465 1_465 ?
O22 K4 K11 97.4(6) . . ?
O67 K4 K11 118.5(6) 2_666 . ?
O37 K4 K11 75.6(6) 1_465 . ?
O56 K4 K11 129.6(6) 1_465 . ?
O54 K4 K11 74.9(5) 1_465 . ?
O2W K4 K11 38.2(7) . . ?
O60 K4 K11 119.8(6) 1_465 . ?
W9 K4 K11 62.9(3) 1_465 . ?
W14 K4 K11 105.6(3) 1_465 . ?
W17 K4 K11 140.1(3) 1_465 . ?
W15 K4 K11 92.4(3) 1_465 . ?
O24 K5 O10 78.5(8) . 2_766 ?
O24 K5 O1W 78.2(9) . . ?
O10 K5 O1W 139.5(10) 2_766 . ?
O24 K5 O3W 157.9(10) . . ?
O10 K5 O3W 104.7(9) 2_766 . ?
O1W K5 O3W 86.2(10) . . ?
O24 K5 O17W 77.7(11) . . ?
O10 K5 O17W 69.7(11) 2_766 . ?
O1W K5 O17W 73.2(12) . . ?
O3W K5 O17W 82.9(11) . . ?
O24 K5 O11 71.8(8) . 2_666 ?
O10 K5 O11 68.1(7) 2_766 2_666 ?
O1W K5 O11 132.7(9) . 2_666 ?
O3W K5 O11 130.0(10) . 2_666 ?
O17W K5 O11 131.6(11) . 2_666 ?
O24 K5 O7W 128.6(10) . 2_666 ?
O10 K5 O7W 67.7(9) 2_766 2_666 ?
O1W K5 O7W 149.9(10) . 2_666 ?
O3W K5 O7W 71.1(10) . 2_666 ?
O17W K5 O7W 121.2(12) . 2_666 ?
O11 K5 O7W 60.3(8) 2_666 2_666 ?
O24 K5 O2W 76.4(8) . . ?
O10 K5 O2W 139.5(8) 2_766 . ?
O1W K5 O2W 63.8(9) . . ?
O3W K5 O2W 110.5(9) . . ?
O17W K5 O2W 133.2(12) . . ?
O11 K5 O2W 74.0(8) 2_666 . ?
O7W K5 O2W 105.4(10) 2_666 . ?
O24 K5 O11W 136.0(9) . . ?
O10 K5 O11W 142.4(9) 2_766 . ?
O1W K5 O11W 73.6(10) . . ?
O3W K5 O11W 50.5(9) . . ?
O17W K5 O11W 123.5(11) . . ?
O11 K5 O11W 104.4(8) 2_666 . ?
O7W K5 O11W 76.7(9) 2_666 . ?
O2W K5 O11W 61.0(8) . . ?
O24 K5 K11 98.3(7) . . ?
O10 K5 K11 176.7(7) 2_766 . ?
O1W K5 K11 37.9(7) . . ?
O3W K5 K11 77.8(8) . . ?
O17W K5 K11 108.7(10) . . ?
O11 K5 K11 112.1(6) 2_666 . ?
O7W K5 K11 115.4(8) 2_666 . ?
O2W K5 K11 39.6(6) . . ?
O11W K5 K11 40.9(7) . . ?
O24 K5 W3 14.7(6) . . ?
O10 K5 W3 92.9(6) 2_766 . ?
O1W K5 W3 64.7(7) . . ?
O3W K5 W3 149.5(8) . . ?
O17W K5 W3 80.0(9) . . ?
O11 K5 W3 79.6(5) 2_666 . ?
O7W K5 W3 139.4(7) 2_666 . ?
O2W K5 W3 66.0(6) . . ?
O11W K5 W3 122.8(6) . . ?
K11 K5 W3 83.9(3) . . ?
O24 K5 K8 41.8(6) . 2_766 ?
O10 K5 K8 47.2(6) 2_766 2_766 ?
O1W K5 K8 94.6(8) . 2_766 ?
O3W K5 K8 125.8(8) . 2_766 ?
O17W K5 K8 46.6(9) . 2_766 ?
O11 K5 K8 86.8(6) 2_666 2_766 ?
O7W K5 K8 114.5(8) 2_666 2_766 ?
O2W K5 K8 118.2(7) . 2_766 ?
O11W K5 K8 167.5(8) . 2_766 ?
K11 K5 K8 129.5(5) . 2_766 ?
W3 K5 K8 52.8(4) . 2_766 ?
O23 K6 O39 169.3(9) . 1_565 ?
O23 K6 O12W 98.2(9) . . ?
O39 K6 O12W 92.4(9) 1_565 . ?
O23 K6 O57 110.3(8) . 1_565 ?
O39 K6 O57 59.3(7) 1_565 1_565 ?
O12W K6 O57 151.2(9) . 1_565 ?
O23 K6 O6W 77.5(9) . . ?
O39 K6 O6W 103.1(9) 1_565 . ?
O12W K6 O6W 80.3(10) . . ?
O57 K6 O6W 109.4(10) 1_565 . ?
O23 K6 O55 122.4(8) . 1_565 ?
O39 K6 O55 57.0(7) 1_565 1_565 ?
O12W K6 O55 97.4(9) . 1_565 ?
O57 K6 O55 64.0(7) 1_565 1_565 ?
O6W K6 O55 160.0(9) . 1_565 ?
O23 K6 O59 77.2(7) . 1_565 ?
O39 K6 O59 96.6(7) 1_565 1_565 ?
O12W K6 O59 132.7(10) . 1_565 ?
O57 K6 O59 54.1(7) 1_565 1_565 ?
O6W K6 O59 140.8(9) . 1_565 ?
O55 K6 O59 52.5(6) 1_565 1_565 ?
O23 K6 W13 138.5(7) . 1_565 ?
O39 K6 W13 30.9(5) 1_565 1_565 ?
O12W K6 W13 121.4(7) . 1_565 ?
O57 K6 W13 32.9(5) 1_565 1_565 ?
O6W K6 W13 96.3(8) . 1_565 ?
O55 K6 W13 67.8(5) 1_565 1_565 ?
O59 K6 W13 83.6(5) 1_565 1_565 ?
O23 K6 W12 154.3(7) . 1_565 ?
O39 K6 W12 28.2(6) 1_565 1_565 ?
O12W K6 W12 84.6(7) . 1_565 ?
O57 K6 W12 67.9(5) 1_565 1_565 ?
O6W K6 W12 128.0(7) . 1_565 ?
O55 K6 W12 32.4(5) 1_565 1_565 ?
O59 K6 W12 82.1(5) 1_565 1_565 ?
W13 K6 W12 52.04(14) 1_565 1_565 ?
O23 K6 W17 88.0(6) . 1_565 ?
O39 K6 W17 82.4(5) 1_565 1_565 ?
O12W K6 W17 160.3(8) . 1_565 ?
O57 K6 W17 26.4(5) 1_565 1_565 ?
O6W K6 W17 119.4(8) . 1_565 ?
O55 K6 W17 63.8(5) 1_565 1_565 ?
O59 K6 W17 30.8(5) 1_565 1_565 ?
W13 K6 W17 59.15(15) 1_565 1_565 ?
W12 K6 W17 81.87(18) 1_565 1_565 ?
O23 K6 W16 97.0(6) . 1_565 ?
O39 K6 W16 80.6(6) 1_565 1_565 ?
O12W K6 W16 110.0(8) . 1_565 ?
O57 K6 W16 63.4(6) 1_565 1_565 ?
O6W K6 W16 169.1(8) . 1_565 ?
O55 K6 W16 26.3(5) 1_565 1_565 ?
O59 K6 W16 28.5(5) 1_565 1_565 ?
W13 K6 W16 81.59(19) 1_565 1_565 ?
W12 K6 W16 58.51(16) 1_565 1_565 ?
W17 K6 W16 50.44(13) 1_565 1_565 ?
O23 K6 K11 96.0(7) . . ?
O39 K6 K11 79.4(7) 1_565 . ?
O12W K6 K11 107.1(8) . . ?
O57 K6 K11 74.9(6) 1_565 . ?
O6W K6 K11 35.3(8) . . ?
O55 K6 K11 130.7(6) 1_565 . ?
O59 K6 K11 120.2(6) 1_565 . ?
W13 K6 K11 62.9(3) 1_565 . ?
W12 K6 K11 107.7(3) 1_565 . ?
W17 K6 K11 90.7(3) 1_565 . ?
W16 K6 K11 138.3(4) 1_565 . ?
O16 K7 O16 180.0(5) . 2_666 ?
O16 K7 O66 122.9(7) . 2_666 ?
O16 K7 O66 57.1(7) 2_666 2_666 ?
O16 K7 O66 57.1(7) . . ?
O16 K7 O66 122.9(7) 2_666 . ?
O66 K7 O66 179.998(2) 2_666 . ?
O16 K7 O13 56.9(7) . . ?
O16 K7 O13 123.1(7) 2_666 . ?
O66 K7 O13 114.5(7) 2_666 . ?
O66 K7 O13 65.5(7) . . ?
O16 K7 O13 123.1(7) . 2_666 ?
O16 K7 O13 56.9(7) 2_666 2_666 ?
O66 K7 O13 65.5(7) 2_666 2_666 ?
O66 K7 O13 114.5(7) . 2_666 ?
O13 K7 O13 180.000(3) . 2_666 ?
O16 K7 O68 82.8(7) . 2_666 ?
O16 K7 O68 97.2(7) 2_666 2_666 ?
O66 K7 O68 56.5(7) 2_666 2_666 ?
O66 K7 O68 123.5(7) . 2_666 ?
O13 K7 O68 125.6(7) . 2_666 ?
O13 K7 O68 54.4(7) 2_666 2_666 ?
O16 K7 O68 97.2(7) . . ?
O16 K7 O68 82.8(7) 2_666 . ?
O66 K7 O68 123.5(7) 2_666 . ?
O66 K7 O68 56.5(7) . . ?
O13 K7 O68 54.4(7) . . ?
O13 K7 O68 125.6(7) 2_666 . ?
O68 K7 O68 179.999(3) 2_666 . ?
O16 K7 W3 82.0(5) . . ?
O16 K7 W3 98.0(5) 2_666 . ?
O66 K7 W3 151.7(5) 2_666 . ?
O66 K7 W3 28.3(5) . . ?
O13 K7 W3 65.5(5) . . ?
O13 K7 W3 114.5(5) 2_666 . ?
O68 K7 W3 148.7(4) 2_666 . ?
O68 K7 W3 31.3(4) . . ?
O16 K7 W3 98.0(5) . 2_666 ?
O16 K7 W3 82.0(5) 2_666 2_666 ?
O66 K7 W3 28.3(5) 2_666 2_666 ?
O66 K7 W3 151.7(5) . 2_666 ?
O13 K7 W3 114.5(5) . 2_666 ?
O13 K7 W3 65.5(5) 2_666 2_666 ?
O68 K7 W3 31.3(4) 2_666 2_666 ?
O68 K7 W3 148.7(4) . 2_666 ?
W3 K7 W3 179.999(1) . 2_666 ?
O16 K7 W4 151.3(5) . 2_666 ?
O16 K7 W4 28.7(5) 2_666 2_666 ?
O66 K7 W4 66.7(5) 2_666 2_666 ?
O66 K7 W4 113.3(5) . 2_666 ?
O13 K7 W4 148.7(5) . 2_666 ?
O13 K7 W4 31.3(5) 2_666 2_666 ?
O68 K7 W4 82.5(5) 2_666 2_666 ?
O68 K7 W4 97.5(5) . 2_666 ?
W3 K7 W4 98.34(4) . 2_666 ?
W3 K7 W4 81.66(4) 2_666 2_666 ?
O16 K7 W4 28.7(5) . . ?
O16 K7 W4 151.3(5) 2_666 . ?
O66 K7 W4 113.3(5) 2_666 . ?
O66 K7 W4 66.7(5) . . ?
O13 K7 W4 31.3(5) . . ?
O13 K7 W4 148.7(5) 2_666 . ?
O68 K7 W4 97.5(5) 2_666 . ?
O68 K7 W4 82.5(5) . . ?
W3 K7 W4 81.66(4) . . ?
W3 K7 W4 98.34(4) 2_666 . ?
W4 K7 W4 179.998(2) 2_666 . ?
K8 K8 O5W 151(4) 2_766 . ?
K8 K8 O24 84(3) 2_766 . ?
O5W K8 O24 69.6(16) . . ?
K8 K8 O24 80(3) 2_766 2_766 ?
O5W K8 O24 126.5(17) . 2_766 ?
O24 K8 O24 163.4(7) . 2_766 ?
K8 K8 O10 91(3) 2_766 2_766 ?
O5W K8 O10 70.0(16) . 2_766 ?
O24 K8 O10 71.3(9) . 2_766 ?
O24 K8 O10 108.7(10) 2_766 2_766 ?
K8 K8 O17W 134(4) 2_766 2_766 ?
O5W K8 O17W 73.0(17) . 2_766 ?
O24 K8 O17W 121.9(12) . 2_766 ?
O24 K8 O17W 71.1(11) 2_766 2_766 ?
O10 K8 O17W 131.8(13) 2_766 2_766 ?
K8 K8 O65 94(3) 2_766 2_766 ?
O5W K8 O65 91.8(17) . 2_766 ?
O24 K8 O65 125.3(11) . 2_766 ?
O24 K8 O65 56.5(8) 2_766 2_766 ?
O10 K8 O65 54.1(8) 2_766 2_766 ?
O17W K8 O65 98.2(12) 2_766 2_766 ?
K8 K8 O10 74(3) 2_766 . ?
O5W K8 O10 124.0(16) . . ?
O24 K8 O10 106.2(10) . . ?
O24 K8 O10 69.2(8) 2_766 . ?
O10 K8 O10 164.6(7) 2_766 . ?
O17W K8 O10 62.8(11) 2_766 . ?
O65 K8 O10 125.7(10) 2_766 . ?
K8 K8 O65 71(3) 2_766 . ?
O5W K8 O65 101.2(17) . . ?
O24 K8 O65 54.8(8) . . ?
O24 K8 O65 118.5(10) 2_766 . ?
O10 K8 O65 124.0(10) 2_766 . ?
O17W K8 O65 92.5(12) 2_766 . ?
O65 K8 O65 165.2(6) 2_766 . ?
O10 K8 O65 51.4(7) . . ?
K8 K8 K14 144(4) 2_766 2_766 ?
O5W K8 K14 50.2(15) . 2_766 ?
O24 K8 K14 115.9(9) . 2_766 ?
O24 K8 K14 78.4(8) 2_766 2_766 ?
O10 K8 K14 69.4(7) 2_766 2_766 ?
O17W K8 K14 63.3(10) 2_766 2_766 ?
O65 K8 K14 49.3(6) 2_766 2_766 ?
O10 K8 K14 123.4(8) . 2_766 ?
O65 K8 K14 145.5(8) . 2_766 ?
K8 K8 W3 84(3) 2_766 2_766 ?
O5W K8 W3 113.3(17) . 2_766 ?
O24 K8 W3 150.5(9) . 2_766 ?
O24 K8 W3 27.1(6) 2_766 2_766 ?
O10 K8 W3 82.1(7) 2_766 2_766 ?
O17W K8 W3 85.3(10) 2_766 2_766 ?
O65 K8 W3 29.6(5) 2_766 2_766 ?
O10 K8 W3 96.1(7) . 2_766 ?
O65 K8 W3 143.0(8) . 2_766 ?
K14 K8 W3 63.5(4) 2_766 2_766 ?
K8 K8 W3 83(3) 2_766 . ?
O5W K8 W3 78.3(16) . . ?
O24 K8 W3 26.8(6) . . ?
O24 K8 W3 148.2(10) 2_766 . ?
O10 K8 W3 98.1(7) 2_766 . ?
O17W K8 W3 103.6(10) 2_766 . ?
O65 K8 W3 152.1(9) 2_766 . ?
O10 K8 W3 80.4(7) . . ?
O65 K8 W3 29.7(5) . . ?
K14 K8 W3 128.5(6) 2_766 . ?
W3 K8 W3 167.3(5) 2_766 . ?
O4W K9 O51 130.6(10) . 1_455 ?
O4W K9 O43 130.0(9) . . ?
O51 K9 O43 68.1(7) 1_455 . ?
O4W K9 O42 66.3(9) . 2_657 ?
O51 K9 O42 115.7(7) 1_455 2_657 ?
O43 K9 O42 157.4(9) . 2_657 ?
O4W K9 O31 76.3(8) . . ?
O51 K9 O31 110.0(7) 1_455 . ?
O43 K9 O31 54.6(7) . . ?
O42 K9 O31 133.0(7) 2_657 . ?
O4W K9 O2U 134.3(9) . 2_657 ?
O51 K9 O2U 94.6(7) 1_455 2_657 ?
O43 K9 O2U 67.1(7) . 2_657 ?
O42 K9 O2U 90.3(7) 2_657 2_657 ?
O31 K9 O2U 96.6(6) . 2_657 ?
O4W K9 O35 82.2(9) . 1_455 ?
O51 K9 O35 54.3(7) 1_455 1_455 ?
O43 K9 O35 118.7(7) . 1_455 ?
O42 K9 O35 75.5(7) 2_657 1_455 ?
O31 K9 O35 127.3(8) . 1_455 ?
O2U K9 O35 131.2(7) 2_657 1_455 ?
O4W K9 O30 116.6(8) . 2_657 ?
O51 K9 O30 82.5(7) 1_455 2_657 ?
O43 K9 O30 111.3(7) . 2_657 ?
O42 K9 O30 50.4(7) 2_657 2_657 ?
O31 K9 O30 150.4(7) . 2_657 ?
O2U K9 O30 54.8(5) 2_657 2_657 ?
O35 K9 O30 82.0(6) 1_455 2_657 ?
O4W K9 W12 103.5(7) . . ?
O51 K9 W12 86.7(5) 1_455 . ?
O43 K9 W12 26.6(5) . . ?
O42 K9 W12 157.2(6) 2_657 . ?
O31 K9 W12 28.2(5) . . ?
O2U K9 W12 82.9(4) 2_657 . ?
O35 K9 W12 124.8(5) 1_455 . ?
O30 K9 W12 135.0(5) 2_657 . ?
O4W K9 W10 108.0(8) . 1_455 ?
O51 K9 W10 25.6(5) 1_455 1_455 ?
O43 K9 W10 91.8(5) . 1_455 ?
O42 K9 W10 97.4(5) 2_657 1_455 ?
O31 K9 W10 121.2(5) . 1_455 ?
O2U K9 W10 113.8(5) 2_657 1_455 ?
O35 K9 W10 28.7(4) 1_455 1_455 ?
O30 K9 W10 81.8(4) 2_657 1_455 ?
W12 K9 W10 105.3(2) . 1_455 ?
O4W K9 W11 89.4(7) . 2_657 ?
O51 K9 W11 105.8(6) 1_455 2_657 ?
O43 K9 W11 134.5(6) . 2_657 ?
O42 K9 W11 24.0(5) 2_657 2_657 ?
O31 K9 W11 142.2(5) . 2_657 ?
O2U K9 W11 68.7(4) 2_657 2_657 ?
O35 K9 W11 83.8(5) 1_455 2_657 ?
O30 K9 W11 28.0(4) 2_657 2_657 ?
W12 K9 W11 149.5(3) . 2_657 ?
W10 K9 W11 96.4(2) 1_455 2_657 ?
O4W K9 K3 42.5(7) . . ?
O51 K9 K3 111.5(6) 1_455 . ?
O43 K9 K3 88.9(6) . . ?
O42 K9 K3 108.7(6) 2_657 . ?
O31 K9 K3 40.9(5) . . ?
O2U K9 K3 135.0(4) 2_657 . ?
O35 K9 K3 93.4(5) 1_455 . ?
O30 K9 K3 159.1(5) 2_657 . ?
W12 K9 K3 63.64(18) . . ?
W10 K9 K3 103.9(3) 1_455 . ?
W11 K9 K3 131.5(3) 2_657 . ?
O7W K10 O46 130.7(11) . 1_455 ?
O7W K10 O44 133.6(11) . . ?
O46 K10 O44 69.7(8) 1_455 . ?
O7W K10 O3W 73.9(11) . 2_666 ?
O46 K10 O3W 112.8(10) 1_455 2_666 ?
O44 K10 O3W 144.1(10) . 2_666 ?
O7W K10 O11W 149.3(13) . 1_545 ?
O46 K10 O11W 77.6(9) 1_455 1_545 ?
O44 K10 O11W 60.6(9) . 1_545 ?
O3W K10 O11W 84.4(11) 2_666 1_545 ?
O7W K10 O32 80.0(9) . . ?
O46 K10 O32 108.7(9) 1_455 . ?
O44 K10 O32 53.8(7) . . ?
O3W K10 O32 138.4(9) 2_666 . ?
O11W K10 O32 104.0(9) 1_545 . ?
O7W K10 O34 81.2(9) . 1_455 ?
O46 K10 O34 54.6(7) 1_455 1_455 ?
O44 K10 O34 121.6(8) . 1_455 ?
O3W K10 O34 79.5(9) 2_666 1_455 ?
O11W K10 O34 116.3(9) 1_545 1_455 ?
O32 K10 O34 127.9(9) . 1_455 ?
O7W K10 O11W 83.2(10) . 2_666 ?
O46 K10 O11W 141.2(10) 1_455 2_666 ?
O44 K10 O11W 102.2(9) . 2_666 ?
O3W K10 O11W 52.0(9) 2_666 2_666 ?
O11W K10 O11W 66.3(11) 1_545 2_666 ?
O32 K10 O11W 93.7(8) . 2_666 ?
O34 K10 O11W 131.4(9) 1_455 2_666 ?
O7W K10 K11 167.3(11) . 1_545 ?
O46 K10 K11 40.9(6) 1_455 1_545 ?
O44 K10 K11 40.5(5) . 1_545 ?
O3W K10 K11 117.1(9) 2_666 1_545 ?
O11W K10 K11 43.0(8) 1_545 1_545 ?
O32 K10 K11 93.9(6) . 1_545 ?
O34 K10 K11 94.1(6) 1_455 1_545 ?
O11W K10 K11 108.4(8) 2_666 1_545 ?
O7W K10 W9 108.2(8) . 1_455 ?
O46 K10 W9 25.5(5) 1_455 1_455 ?
O44 K10 W9 94.2(6) . 1_455 ?
O3W K10 W9 97.3(7) 2_666 1_455 ?
O11W K10 W9 95.7(7) 1_545 1_455 ?
O32 K10 W9 121.6(7) . 1_455 ?
O34 K10 W9 29.1(4) 1_455 1_455 ?
O11W K10 W9 144.0(8) 2_666 1_455 ?
K11 K10 W9 65.5(3) 1_545 1_455 ?
O7W K10 W13 107.3(9) . . ?
O46 K10 W13 85.7(7) 1_455 . ?
O44 K10 W13 26.4(5) . . ?
O3W K10 W13 155.1(8) 2_666 . ?
O11W K10 W13 83.7(7) 1_545 . ?
O32 K10 W13 28.1(5) . . ?
O34 K10 W13 125.4(7) 1_455 . ?
O11W K10 W13 103.1(7) 2_666 . ?
K11 K10 W13 65.9(4) 1_545 . ?
W9 K10 W13 105.6(4) 1_455 . ?
O7W K10 K3 45.7(8) . . ?
O46 K10 K3 109.9(8) 1_455 . ?
O44 K10 K3 90.3(7) . . ?
O3W K10 K3 119.4(8) 2_666 . ?
O11W K10 K3 146.2(8) 1_545 . ?
O32 K10 K3 42.2(5) . . ?
O34 K10 K3 92.9(6) 1_455 . ?
O11W K10 K3 107.9(7) 2_666 . ?
K11 K10 K3 123.4(6) 1_545 . ?
W9 K10 K3 103.8(4) 1_455 . ?
W13 K10 K3 64.7(3) . . ?
O1W K11 O6W 85.9(13) . . ?
O1W K11 O44 78.2(11) . 1_565 ?
O6W K11 O44 107.2(13) . 1_565 ?
O1W K11 O2W 88.7(12) . . ?
O6W K11 O2W 92.1(13) . . ?
O44 K11 O2W 155.5(13) 1_565 . ?
O1W K11 O46 152.1(14) . 1_465 ?
O6W K11 O46 77.7(11) . 1_465 ?
O44 K11 O46 85.2(9) 1_565 1_465 ?
O2W K11 O46 114.1(11) . 1_465 ?
O1W K11 O11W 103.2(13) . . ?
O6W K11 O11W 170.8(13) . . ?
O44 K11 O11W 74.5(11) 1_565 . ?
O2W K11 O11W 88.8(13) . . ?
O46 K11 O11W 93.5(11) 1_465 . ?
O1W K11 K10 128.2(10) . 1_565 ?
O6W K11 K10 120.1(10) . 1_565 ?
O44 K11 K10 52.5(7) 1_565 1_565 ?
O2W K11 K10 129.3(11) . 1_565 ?
O46 K11 K10 48.6(7) 1_465 1_565 ?
O11W K11 K10 53.4(9) . 1_565 ?
O1W K11 K5 48.6(10) . . ?
O6W K11 K5 124.9(10) . . ?
O44 K11 K5 93.6(8) 1_565 . ?
O2W K11 K5 62.6(9) . . ?
O46 K11 K5 156.2(10) 1_465 . ?
O11W K11 K5 63.4(8) . . ?
K10 K11 K5 113.2(5) 1_565 . ?
O1W K11 K4 123.7(10) . . ?
O6W K11 K4 64.2(9) . . ?
O44 K11 K4 153.5(8) 1_565 . ?
O2W K11 K4 49.4(8) . . ?
O46 K11 K4 68.6(6) 1_465 . ?
O11W K11 K4 110.2(9) . . ?
K10 K11 K4 108.1(4) 1_565 . ?
K5 K11 K4 112.0(4) . . ?
O1W K11 K6 64.9(10) . . ?
O6W K11 K6 45.0(9) . . ?
O44 K11 K6 64.4(8) 1_565 . ?
O2W K11 K6 128.0(10) . . ?
O46 K11 K6 87.8(8) 1_465 . ?
O11W K11 K6 138.6(9) . . ?
K10 K11 K6 101.0(5) 1_565 . ?
K5 K11 K6 113.2(4) . . ?
K4 K11 K6 108.7(5) . . ?
O1W K11 W9 156.5(12) . 1_465 ?
O6W K11 W9 73.4(9) . 1_465 ?
O44 K11 W9 97.1(7) 1_565 1_465 ?
O2W K11 W9 102.8(9) . 1_465 ?
O46 K11 W9 11.9(6) 1_465 1_465 ?
O11W K11 W9 97.5(9) . 1_465 ?
K10 K11 W9 58.3(3) 1_565 1_465 ?
K5 K11 W9 154.6(6) . 1_465 ?
K4 K11 W9 56.7(2) . 1_465 ?
K6 K11 W9 92.2(4) . 1_465 ?
O1W K11 W13 75.8(9) . 1_565 ?
O6W K11 W13 98.0(10) . 1_565 ?
O44 K11 W13 9.3(7) 1_565 1_565 ?
O2W K11 W13 160.7(9) . 1_565 ?
O46 K11 W13 84.2(7) 1_465 1_565 ?
O11W K11 W13 83.8(9) . 1_565 ?
K10 K11 W13 58.0(3) 1_565 1_565 ?
K5 K11 W13 98.3(4) . 1_565 ?
K4 K11 W13 149.7(5) . 1_565 ?
K6 K11 W13 55.2(3) . 1_565 ?
W9 K11 W13 95.8(3) 1_465 1_565 ?
O63 K12 O16W 92.9(15) 1_465 . ?
O63 K12 O12 170.0(9) 1_465 . ?
O16W K12 O12 97.1(15) . . ?
O63 K12 O64 114.4(9) 1_465 . ?
O16W K12 O64 136.7(15) . . ?
O12 K12 O64 58.1(8) . . ?
O63 K12 O25 126.3(8) 1_465 . ?
O16W K12 O25 70.6(15) . . ?
O12 K12 O25 58.9(7) . . ?
O64 K12 O25 66.2(7) . . ?
O63 K12 O28 79.3(8) 1_465 . ?
O16W K12 O28 101.5(16) . . ?
O12 K12 O28 99.7(8) . . ?
O64 K12 O28 55.7(7) . . ?
O25 K12 O28 56.5(7) . . ?
O63 K12 O15W 80.2(14) 1_465 . ?
O16W K12 O15W 110(2) . . ?
O12 K12 O15W 95.3(14) . . ?
O64 K12 O15W 106.9(15) . . ?
O25 K12 O15W 153.5(15) . . ?
O28 K12 O15W 142.5(16) . . ?
O63 K12 W1 99.7(6) 1_465 . ?
O16W K12 W1 76.7(14) . . ?
O12 K12 W1 83.7(6) . . ?
O64 K12 W1 66.5(5) . . ?
O25 K12 W1 27.8(5) . . ?
O28 K12 W1 31.5(5) . . ?
O15W K12 W1 172.8(15) . . ?
O63 K12 W2 90.9(7) 1_465 . ?
O16W K12 W2 129.4(15) . . ?
O12 K12 W2 83.6(6) . . ?
O64 K12 W2 28.2(5) . . ?
O25 K12 W2 66.9(6) . . ?
O28 K12 W2 30.4(5) . . ?
O15W K12 W2 119.9(14) . . ?
W1 K12 W2 52.92(17) . . ?
O63 K12 W8 141.1(7) 1_465 . ?
O16W K12 W8 125.0(14) . . ?
O12 K12 W8 29.6(5) . . ?
O64 K12 W8 31.5(5) . . ?
O25 K12 W8 67.9(5) . . ?
O28 K12 W8 84.0(5) . . ?
O15W K12 W8 92.9(13) . . ?
W1 K12 W8 82.7(2) . . ?
W2 K12 W8 59.5(2) . . ?
O63 K12 W18 157.4(6) 1_465 . ?
O16W K12 W18 74.6(14) . . ?
O12 K12 W18 30.1(5) . . ?
O64 K12 W18 67.7(5) . . ?
O25 K12 W18 32.0(5) . . ?
O28 K12 W18 84.8(5) . . ?
O15W K12 W18 121.6(13) . . ?
W1 K12 W18 59.56(16) . . ?
W2 K12 W18 83.2(2) . . ?
W8 K12 W18 51.20(15) . . ?
O63 K12 K17 147.0(8) 1_465 . ?
O16W K12 K17 77.6(15) . . ?
O12 K12 K17 36.3(7) . . ?
O64 K12 K17 92.8(7) . . ?
O25 K12 K17 80.6(7) . . ?
O28 K12 K17 133.4(7) . . ?
O15W K12 K17 74.0(14) . . ?
W1 K12 K17 108.5(5) . . ?
W2 K12 K17 119.7(5) . . ?
W8 K12 K17 61.6(5) . . ?
W18 K12 K17 49.5(5) . . ?
O9 K13 O42 90.6(9) 1_455 2_657 ?
O9 K13 O61 130.2(10) 1_455 2_657 ?
O42 K13 O61 111.7(10) 2_657 2_657 ?
O9 K13 O53 118.9(9) 1_455 2_657 ?
O42 K13 O53 55.4(8) 2_657 2_657 ?
O61 K13 O53 56.9(8) 2_657 2_657 ?
O9 K13 O7 72.6(9) 1_455 . ?
O42 K13 O7 114.0(9) 2_657 . ?
O61 K13 O7 128.1(9) 2_657 . ?
O53 K13 O7 162.1(9) 2_657 . ?
O9 K13 O4W 68.2(9) 1_455 . ?
O42 K13 O4W 59.5(9) 2_657 . ?
O61 K13 O4W 161.3(10) 2_657 . ?
O53 K13 O4W 114.3(9) 2_657 . ?
O7 K13 O4W 54.9(8) . . ?
O9 K13 K16 72.0(10) 1_455 2_657 ?
O42 K13 K16 72.3(9) 2_657 2_657 ?
O61 K13 K16 73.5(10) 2_657 2_657 ?
O53 K13 K16 51.2(9) 2_657 2_657 ?
O7 K13 K16 144.1(11) . 2_657 ?
O4W K13 K16 115.2(10) . 2_657 ?
O9 K13 W16 133.9(8) 1_455 2_657 ?
O42 K13 W16 84.6(7) 2_657 2_657 ?
O61 K13 W16 27.1(5) 2_657 2_657 ?
O53 K13 W16 30.2(5) 2_657 2_657 ?
O7 K13 W16 149.5(8) . 2_657 ?
O4W K13 W16 140.1(8) . 2_657 ?
K16 K13 W16 62.8(8) 2_657 2_657 ?
O9 K13 K17 147.8(10) 1_455 . ?
O42 K13 K17 103.9(9) 2_657 . ?
O61 K13 K17 71.0(8) 2_657 . ?
O53 K13 K17 92.7(8) 2_657 . ?
O7 K13 K17 75.2(8) . . ?
O4W K13 K17 94.3(9) . . ?
K16 K13 K17 139.7(11) 2_657 . ?
W16 K13 K17 76.9(6) 2_657 . ?
O9 K13 W11 107.5(7) 1_455 2_657 ?
O42 K13 W11 24.3(6) 2_657 2_657 ?
O61 K13 W11 87.4(7) 2_657 2_657 ?
O53 K13 W11 31.7(5) 2_657 2_657 ?
O7 K13 W11 135.0(7) . 2_657 ?
O4W K13 W11 82.6(7) . 2_657 ?
K16 K13 W11 63.5(8) 2_657 2_657 ?
W16 K13 W11 60.3(3) 2_657 2_657 ?
K17 K13 W11 96.2(7) . 2_657 ?
O9 K13 K15 46.2(7) 1_455 1_455 ?
O42 K13 K15 128.9(8) 2_657 1_455 ?
O61 K13 K15 88.2(8) 2_657 1_455 ?
O53 K13 K15 115.9(8) 2_657 1_455 ?
O7 K13 K15 82.0(8) . 1_455 ?
O4W K13 K15 110.3(9) . 1_455 ?
K16 K13 K15 69.2(9) 2_657 1_455 ?
W16 K13 K15 105.7(6) 2_657 1_455 ?
K17 K13 K15 127.2(8) . 1_455 ?
W11 K13 K15 131.8(6) 2_657 1_455 ?
O9 K13 K2 58.9(6) 1_455 1_455 ?
O42 K13 K2 34.8(5) 2_657 1_455 ?
O61 K13 K2 119.5(7) 2_657 1_455 ?
O53 K13 K2 68.4(6) 2_657 1_455 ?
O7 K13 K2 112.0(7) . 1_455 ?
O4W K13 K2 64.0(6) . 1_455 ?
K16 K13 K2 51.9(7) 2_657 1_455 ?
W16 K13 K2 97.1(4) 2_657 1_455 ?
K17 K13 K2 138.5(7) . 1_455 ?
W11 K13 K2 48.7(2) 2_657 1_455 ?
K15 K13 K2 94.2(5) 1_455 1_455 ?
O18W K14 O14 63.3(12) . . ?
O18W K14 O58 124.7(12) . 1_565 ?
O14 K14 O58 166.3(10) . 1_565 ?
O18W K14 O26 116.1(13) . . ?
O14 K14 O26 57.8(7) . . ?
O58 K14 O26 109.6(8) 1_565 . ?
O18W K14 O65 101.4(12) . . ?
O14 K14 O65 56.8(8) . . ?
O58 K14 O65 125.6(9) 1_565 . ?
O26 K14 O65 65.3(8) . . ?
O18W K14 O5W 44.0(18) . 2_766 ?
O14 K14 O5W 92.8(15) . 2_766 ?
O58 K14 O5W 100.3(15) 1_565 2_766 ?
O26 K14 O5W 149.7(15) . 2_766 ?
O65 K14 O5W 93.7(15) . 2_766 ?
O18W K14 O27 154.1(12) . . ?
O14 K14 O27 95.2(7) . . ?
O58 K14 O27 79.4(7) 1_565 . ?
O26 K14 O27 54.2(7) . . ?
O65 K14 O27 52.9(7) . . ?
O5W K14 O27 130.5(16) 2_766 . ?
O18W K14 O14W 61.0(13) . . ?
O14 K14 O14W 100.1(9) . . ?
O58 K14 O14W 77.5(9) 1_565 . ?
O26 K14 O14W 106.9(10) . . ?
O65 K14 O14W 156.7(9) . . ?
O5W K14 O14W 83.5(16) 2_766 . ?
O27 K14 O14W 142.0(9) . . ?
O18W K14 K15 107.4(13) . . ?
O14 K14 K15 92.8(8) . . ?
O58 K14 K15 74.4(8) 1_565 . ?
O26 K14 K15 55.8(7) . . ?
O65 K14 K15 120.9(8) . . ?
O5W K14 K15 141.4(16) 2_766 . ?
O27 K14 K15 86.9(8) . . ?
O14W K14 K15 57.9(9) . . ?
O18W K14 K8 82.6(13) . 2_766 ?
O14 K14 K8 90.3(7) . 2_766 ?
O58 K14 K8 101.5(8) 1_565 2_766 ?
O26 K14 K8 118.8(7) . 2_766 ?
O65 K14 K8 53.7(7) . 2_766 ?
O5W K14 K8 47.9(15) 2_766 2_766 ?
O27 K14 K8 83.2(7) . 2_766 ?
O14W K14 K8 130.9(9) . 2_766 ?
K15 K14 K8 169.9(7) . 2_766 ?
O18W K14 W7 83.7(11) . . ?
O14 K14 W7 30.0(6) . . ?
O58 K14 W7 136.3(8) 1_565 . ?
O26 K14 W7 32.4(5) . . ?
O65 K14 W7 68.4(6) . . ?
O5W K14 W7 121.2(14) 2_766 . ?
O27 K14 W7 83.0(6) . . ?
O14W K14 W7 93.2(8) . . ?
K15 K14 W7 64.9(5) . . ?
K8 K14 W7 115.8(5) 2_766 . ?
O18W K14 W6 72.1(11) . . ?
O14 K14 W6 27.7(6) . . ?
O58 K14 W6 158.2(8) 1_565 . ?
O26 K14 W6 67.8(5) . . ?
O65 K14 W6 32.8(5) . . ?
O5W K14 W6 82.8(14) 2_766 . ?
O27 K14 W6 82.3(5) . . ?
O14W K14 W6 124.2(7) . . ?
K15 K14 W6 116.4(6) . . ?
K8 K14 W6 64.5(4) 2_766 . ?
W7 K14 W6 51.60(16) . . ?
O59 K15 O9 161.1(14) 1_565 . ?
O59 K15 O23 78.8(10) 1_565 . ?
O9 K15 O23 107.1(11) . . ?
O59 K15 O26 122.1(13) 1_565 . ?
O9 K15 O26 54.2(8) . . ?
O23 K15 O26 56.3(8) . . ?
O59 K15 O14W 83.6(11) 1_565 . ?
O9 K15 O14W 79.1(10) . . ?
O23 K15 O14W 130.6(13) . . ?
O26 K15 O14W 98.5(11) . . ?
O59 K15 O15W 85.2(14) 1_565 1_655 ?
O9 K15 O15W 91.8(14) . 1_655 ?
O23 K15 O15W 160.3(15) . 1_655 ?
O26 K15 O15W 143.3(15) . 1_655 ?
O14W K15 O15W 57.5(15) . 1_655 ?
O59 K15 K14 91.4(10) 1_565 . ?
O9 K15 K14 72.3(8) . . ?
O23 K15 K14 81.4(9) . . ?
O26 K15 K14 51.0(7) . . ?
O14W K15 K14 53.2(8) . . ?
O15W K15 K14 110.6(14) 1_655 . ?
O59 K15 W1 100.1(10) 1_565 . ?
O9 K15 W1 81.5(8) . . ?
O23 K15 W1 27.1(5) . . ?
O26 K15 W1 29.3(5) . . ?
O14W K15 W1 117.5(11) . . ?
O15W K15 W1 172.6(14) 1_655 . ?
K14 K15 W1 64.3(5) . . ?
O59 K15 W7 149.6(12) 1_565 . ?
O9 K15 W7 23.2(5) . . ?
O23 K15 W7 85.1(8) . . ?
O26 K15 W7 31.0(5) . . ?
O14W K15 W7 87.8(9) . . ?
O15W K15 W7 114.3(13) 1_655 . ?
K14 K15 W7 60.6(5) . . ?
W1 K15 W7 58.7(4) . . ?
O59 K15 K13 141.2(11) 1_565 1_655 ?
O9 K15 K13 40.5(7) . 1_655 ?
O23 K15 K13 138.6(10) . 1_655 ?
O26 K15 K13 94.1(8) . 1_655 ?
O14W K15 K13 76.9(9) . 1_655 ?
O15W K15 K13 56.0(12) 1_655 1_655 ?
K14 K15 K13 102.8(7) . 1_655 ?
W1 K15 K13 118.7(7) . 1_655 ?
W7 K15 K13 63.3(5) . 1_655 ?
O59 K15 W16 24.7(6) 1_565 1_565 ?
O9 K15 W16 161.9(11) . 1_565 ?
O23 K15 W16 90.8(8) . 1_565 ?
O26 K15 W16 143.6(10) . 1_565 ?
O14W K15 W16 91.8(9) . 1_565 ?
O15W K15 W16 70.2(12) 1_655 1_565 ?
K14 K15 W16 114.8(8) . 1_565 ?
W1 K15 W16 116.6(7) . 1_565 ?
W7 K15 W16 174.1(9) . 1_565 ?
K13 K15 W16 122.3(8) 1_655 1_565 ?
O59 K15 K16 141.2(12) 1_565 2_757 ?
O9 K15 K16 57.3(9) . 2_757 ?
O23 K15 K16 94.1(10) . 2_757 ?
O26 K15 K16 81.5(9) . 2_757 ?
O14W K15 K16 126.1(11) . 2_757 ?
O15W K15 K16 91.3(15) 1_655 2_757 ?
K14 K15 K16 125.6(9) . 2_757 ?
W1 K15 K16 87.9(8) . 2_757 ?
W7 K15 K16 65.0(7) . 2_757 ?
K13 K15 K16 49.6(7) 1_655 2_757 ?
W16 K15 K16 119.5(9) 1_565 2_757 ?
O8 K16 O53 154.5(18) 2_757 . ?
O8 K16 O62 131.5(17) 2_757 . ?
O53 K16 O62 55.3(11) . . ?
O8 K16 O52 100.0(14) 2_757 . ?
O53 K16 O52 62.9(11) . . ?
O62 K16 O52 53.9(10) . . ?
O8 K16 O41 98.2(14) 2_757 . ?
O53 K16 O41 56.6(10) . . ?
O62 K16 O41 94.4(14) . . ?
O52 K16 O41 52.6(10) . . ?
O8 K16 O17 52.7(10) 2_757 2_757 ?
O53 K16 O17 123.3(15) . 2_757 ?
O62 K16 O17 174.0(17) . 2_757 ?
O52 K16 O17 131.7(15) . 2_757 ?
O41 K16 O17 88.9(12) . 2_757 ?
O8 K16 K13 137.1(17) 2_757 2_657 ?
O53 K16 K13 54.7(9) . 2_657 ?
O62 K16 K13 89.3(12) . 2_657 ?
O52 K16 K13 117.6(14) . 2_657 ?
O41 K16 K13 89.7(11) . 2_657 ?
O17 K16 K13 85.6(11) 2_757 2_657 ?
O8 K16 K2 75.5(11) 2_757 2_757 ?
O53 K16 K2 86.6(11) . 2_757 ?
O62 K16 K2 137.5(15) . 2_757 ?
O52 K16 K2 94.3(12) . 2_757 ?
O41 K16 K2 44.6(7) . 2_757 ?
O17 K16 K2 44.8(7) 2_757 2_757 ?
K13 K16 K2 81.5(9) 2_657 2_757 ?
O8 K16 W16 161.9(16) 2_757 . ?
O53 K16 W16 28.9(7) . . ?
O62 K16 W16 31.0(6) . . ?
O52 K16 W16 65.8(10) . . ?
O41 K16 W16 82.4(11) . . ?
O17 K16 W16 145.2(13) 2_757 . ?
K13 K16 W16 60.8(8) 2_657 . ?
K2 K16 W16 115.3(11) 2_757 . ?
O8 K16 W11 126.0(14) 2_757 . ?
O53 K16 W11 30.8(7) . . ?
O62 K16 W11 82.1(11) . . ?
O52 K16 W11 63.6(9) . . ?
O41 K16 W11 29.7(6) . . ?
O17 K16 W11 98.4(11) 2_757 . ?
K13 K16 W11 62.8(7) 2_657 . ?
K2 K16 W11 56.8(6) 2_757 . ?
W16 K16 W11 59.5(6) . . ?
O8 K16 W18 23.6(7) 2_757 2_757 ?
O53 K16 W18 143.1(15) . 2_757 ?
O62 K16 W18 155.0(15) . 2_757 ?
O52 K16 W18 113.0(13) . 2_757 ?
O41 K16 W18 90.7(11) . 2_757 ?
O17 K16 W18 29.7(5) 2_757 2_757 ?
K13 K16 W18 115.3(12) 2_657 2_757 ?
K2 K16 W18 56.6(6) 2_757 2_757 ?
W16 K16 W18 171.9(12) . 2_757 ?
W11 K16 W18 112.6(10) . 2_757 ?
O8 K16 W15 110.1(13) 2_757 . ?
O53 K16 W15 64.5(10) . . ?
O62 K16 W15 28.8(7) . . ?
O52 K16 W15 28.2(6) . . ?
O41 K16 W15 78.4(11) . . ?
O17 K16 W15 157.2(14) 2_757 . ?
K13 K16 W15 112.8(12) 2_657 . ?
K2 K16 W15 122.1(11) 2_757 . ?
W16 K16 W15 52.1(6) . . ?
W11 K16 W15 79.8(9) . . ?
W18 K16 W15 130.5(11) 2_757 . ?
O43 K17 O12 145.6(16) 2_657 . ?
O43 K17 O12W 74.6(13) 2_657 2_667 ?
O12 K17 O12W 128.8(15) . 2_667 ?
O43 K17 O8 127.6(14) 2_657 . ?
O12 K17 O8 58.4(10) . . ?
O12W K17 O8 71.4(11) 2_667 . ?
O43 K17 O2 100.6(12) 2_657 . ?
O12 K17 O2 53.5(9) . . ?
O12W K17 O2 103.8(13) 2_667 . ?
O8 K17 O2 52.5(8) . . ?
O43 K17 W18 130.4(12) 2_657 . ?
O12 K17 W18 34.9(7) . . ?
O12W K17 W18 99.9(11) 2_667 . ?
O8 K17 W18 30.2(6) . . ?
O2 K17 W18 31.5(5) . . ?
O43 K17 K13 94.6(11) 2_657 . ?
O12 K17 K13 80.8(10) . . ?
O12W K17 K13 140.3(13) 2_667 . ?
O8 K17 K13 136.3(13) . . ?
O2 K17 K13 115.8(11) . . ?
W18 K17 K13 115.1(10) . . ?
O43 K17 W12 16.8(6) 2_657 2_657 ?
O12 K17 W12 151.3(13) . 2_657 ?
O12W K17 W12 78.0(11) 2_667 2_657 ?
O8 K17 W12 141.6(12) . 2_657 ?
O2 K17 W12 116.2(10) . 2_657 ?
W18 K17 W12 146.9(10) . 2_657 ?
K13 K17 W12 82.1(7) . 2_657 ?
O43 K17 K6 60.7(9) 2_657 2_667 ?
O12 K17 K6 153.7(12) . 2_667 ?
O12W K17 K6 40.0(8) 2_667 2_667 ?
O8 K17 K6 108.7(10) . 2_667 ?
O2 K17 K6 140.2(11) . 2_667 ?
W18 K17 K6 138.7(9) . 2_667 ?
K13 K17 K6 101.2(8) . 2_667 ?
W12 K17 K6 53.2(5) 2_657 2_667 ?
O43 K17 K12 172.0(13) 2_657 . ?
O12 K17 K12 38.5(7) . . ?
O12W K17 K12 107.3(11) 2_667 . ?
O8 K17 K12 59.8(8) . . ?
O2 K17 K12 86.5(9) . . ?
W18 K17 K12 57.3(5) . . ?
K13 K17 K12 78.9(7) . . ?
W12 K17 K12 155.2(9) 2_657 . ?
K6 K17 K12 115.7(8) 2_667 . ?
O43 K17 Pu1 81.8(9) 2_657 . ?
O12 K17 Pu1 64.6(8) . . ?
O12W K17 Pu1 121.9(12) 2_667 . ?
O8 K17 Pu1 83.6(9) . . ?
O2 K17 Pu1 31.1(5) . . ?
W18 K17 Pu1 59.0(5) . . ?
K13 K17 Pu1 93.2(7) . . ?
W12 K17 Pu1 93.6(6) 2_657 . ?
K6 K17 Pu1 140.5(9) 2_667 . ?
K12 K17 Pu1 103.1(8) . . ?
O43 K17 K9 33.6(7) 2_657 2_657 ?
O12 K17 K9 118.0(11) . 2_657 ?
O12W K17 K9 78.8(10) 2_667 2_657 ?
O8 K17 K9 100.5(9) . 2_657 ?
O2 K17 K9 67.4(7) . 2_657 ?
W18 K17 K9 96.8(7) . 2_657 ?
K13 K17 K9 113.1(8) . 2_657 ?
W12 K17 K9 50.1(4) 2_657 2_657 ?
K6 K17 K9 85.7(7) 2_667 2_657 ?
K12 K17 K9 153.9(9) . 2_657 ?
Pu1 K17 K9 54.9(4) . 2_657 ?
K11 O1W K5 93.4(13) . . ?
K11 O2W K4 92.4(11) . . ?
K11 O2W K5 77.8(9) . . ?
K4 O2W K5 170.1(12) . . ?
K5 O3W K1 97.8(10) . 2_766 ?
K5 O3W K10 100.2(11) . 2_666 ?
K1 O3W K10 93.7(11) 2_766 2_666 ?
K9 O4W K3 96.2(10) . . ?
K9 O4W K13 105.8(12) . . ?
K3 O4W K13 146.0(12) . . ?
K8 O5W K14 81.9(19) . 2_766 ?
K11 O6W K6 99.7(12) . . ?
K10 O7W K3 91.7(11) . . ?
K10 O7W K5 105.1(12) . 2_666 ?
K3 O7W K5 147.3(13) . 2_666 ?
K11 O11W K10 83.6(11) . 1_565 ?
K11 O11W K10 159.3(13) . 2_666 ?
K10 O11W K10 113.7(11) 1_565 2_666 ?
K11 O11W K5 75.7(9) . . ?
K10 O11W K5 149.0(13) 1_565 . ?
K10 O11W K5 83.9(8) 2_666 . ?
K6 O12W K17 98.5(12) . 2_667 ?
K14 O14W K15 68.9(9) . . ?
K12 O15W K15 129(2) . 1_455 ?
K5 O17W K8 90.4(13) . 2_766 ?

loop_
_geom_bond_atom_site_label_1
_geom_bond_atom_site_label_2
_geom_bond_distance
_geom_bond_site_symmetry_2
_geom_bond_publ_flag
Pu1 O1U 1.701(12) . ?
Pu1 O2U 1.702(12) . ?
Pu1 O2 2.32(2) . ?
Pu1 O1 2.35(2) . ?
Pu1 O30 2.33(2) . ?
Pu1 O31 2.37(2) . ?
Pu1 O40 2.53(2) . ?
Pu1 W12 3.440(3) . ?
Pu1 W11 3.456(2) . ?
Pu1 K2 4.021(9) . ?
Pu1 K3 4.057(9) . ?
Pu1 K9 4.161(11) 2_657 ?
O2U K9 3.04(2) 2_657 ?
Pu2 O3U 1.693(11) . ?
Pu2 O4U 1.705(11) . ?
Pu2 O34 2.33(2) . ?
Pu2 O3 2.35(2) . ?
Pu2 O35 2.35(3) . ?
Pu2 O4 2.38(3) . ?
Pu2 O36 2.53(2) . ?
Pu2 W9 3.422(3) . ?
Pu2 W10 3.441(3) . ?
Pu2 K1 3.969(10) . ?
Pu2 K2 3.996(10) . ?
Pu2 K9 4.393(10) 1_655 ?
O4U K3 2.824(16) 1_655 ?
Pu3 O5U 1.696(12) . ?
Pu3 O6U 1.702(12) . ?
Pu3 O6 2.34(2) . ?
Pu3 O33 2.36(2) . ?
Pu3 O5 2.37(2) . ?
Pu3 O32 2.39(2) . ?
Pu3 O38 2.50(2) . ?
Pu3 W14 3.429(2) . ?
Pu3 W13 3.451(3) . ?
Pu3 K1 4.023(9) . ?
Pu3 K3 4.070(9) . ?
W1 O23 1.76(2) . ?
W1 O26 1.85(2) . ?
W1 O25 1.84(2) . ?
W1 O27 2.00(3) . ?
W1 O28 2.00(2) . ?
W1 O21 2.27(2) . ?
W1 K15 3.76(3) . ?
W1 K12 3.782(11) . ?
W1 K14 3.880(13) . ?
W2 O22 1.72(2) . ?
W2 O13 1.87(2) . ?
W2 O64 1.86(3) . ?
W2 O28 1.95(2) . ?
W2 O68 1.94(2) . ?
W2 O21 2.29(2) . ?
W2 K12 3.786(14) . ?
W2 K7 3.844(3) . ?
W3 O24 1.75(3) . ?
W3 O65 1.85(2) . ?
W3 O66 1.89(2) . ?
W3 O27 1.92(2) . ?
W3 O68 2.01(2) . ?
W3 O21 2.26(3) . ?
W3 K8 3.71(2) 2_766 ?
W3 K8 3.72(2) . ?
W3 K7 3.814(2) . ?
W3 K14 3.879(14) . ?
W3 K5 4.143(10) . ?
W4 O6 1.76(2) . ?
W4 O11 1.76(2) . ?
W4 O29 1.93(3) . ?
W4 O16 1.92(3) . ?
W4 O13 2.04(2) . ?
W4 O20 2.23(2) . ?
W4 K3 3.721(9) . ?
W4 K7 3.832(2) . ?
W5 O67 1.72(3) . ?
W5 O5 1.78(2) . ?
W5 O15 1.94(2) . ?
W5 O16 1.96(2) . ?
W5 O66 2.03(2) . ?
W5 O20 2.21(3) . ?
W5 K1 3.653(9) . ?
W5 K7 3.835(2) . ?
W5 K4 4.043(10) 2_666 ?
W6 O10 1.70(2) . ?
W6 O4 1.83(2) . ?
W6 O14 1.85(3) . ?
W6 O15 1.90(2) . ?
W6 O65 2.05(2) . ?
W6 O19 2.23(2) . ?
W6 K1 3.640(9) . ?
W6 K14 3.749(12) . ?
W6 K8 3.95(3) 2_766 ?
W6 K8 4.05(3) . ?
W7 O9 1.69(2) . ?
W7 O3 1.84(2) . ?
W7 O17 1.91(2) . ?
W7 O14 1.96(3) . ?
W7 O26 2.04(2) . ?
W7 O19 2.22(3) . ?
W7 K2 3.670(10) . ?
W7 K14 3.767(15) . ?
W7 K15 3.92(3) . ?
W8 O7 1.69(2) . ?
W8 O1 1.79(2) . ?
W8 O29 1.90(3) . ?
W8 O12 1.94(3) . ?
W8 O64 2.02(2) . ?
W8 O18 2.22(2) . ?
W8 K3 3.677(9) . ?
W8 K12 3.788(12) . ?
W9 O46 1.74(2) . ?
W9 O34 1.83(2) . ?
W9 O37 1.88(3) . ?
W9 O36 1.93(3) . ?
W9 O54 2.03(2) . ?
W9 O48 2.25(2) . ?
W9 K10 3.750(14) 1_655 ?
W9 K4 3.767(8) 1_645 ?
W9 K11 4.012(14) 1_645 ?
W9 K1 4.137(10) . ?
W10 O51 1.74(2) . ?
W10 O35 1.82(2) . ?
W10 O41 1.92(3) . ?
W10 O36 1.95(3) . ?
W10 O52 2.00(2) . ?
W10 O49 2.24(2) . ?
W10 K9 3.769(9) 1_655 ?
W10 K16 4.09(4) . ?
W10 K2 4.129(9) . ?
W11 O42 1.72(3) . ?
W11 O30 1.82(2) . ?
W11 O41 1.93(2) . ?
W11 O40 1.97(2) . ?
W11 O53 2.04(2) . ?
W11 O49 2.21(3) . ?
W11 K2 3.638(10) 2_757 ?
W11 K16 3.87(4) . ?
W11 K13 3.847(19) 2_657 ?
W11 K9 3.882(9) 2_657 ?
W12 O43 1.73(2) . ?
W12 O31 1.78(2) . ?
W12 O39 1.88(3) . ?
W12 O40 1.94(2) . ?
W12 O55 2.03(2) . ?
W12 O47 2.24(2) . ?
W12 K9 3.718(8) . ?
W12 K6 3.762(10) 1_545 ?
W12 K17 4.07(4) 2_657 ?
W13 O44 1.72(2) . ?
W13 O32 1.77(2) . ?
W13 O38 1.92(2) . ?
W13 O39 1.97(3) . ?
W13 O57 2.04(2) . ?
W13 O47 2.18(3) . ?
W13 K6 3.713(11) 1_545 ?
W13 K10 3.739(16) . ?
W13 K11 4.025(15) 1_545 ?
W13 K3 4.126(8) . ?
W14 O45 1.69(3) . ?
W14 O33 1.77(2) . ?
W14 O37 1.96(2) . ?
W14 O38 2.00(2) . ?
W14 O56 2.02(2) . ?
W14 O48 2.19(3) . ?
W14 K4 3.778(8) 1_645 ?
W14 K1 4.118(9) . ?
W15 O63 1.72(2) . ?
W15 O54 1.86(3) . ?
W15 O52 1.88(2) . ?
W15 O60 1.92(2) . ?
W15 O62 1.94(2) . ?
W15 O50 2.30(2) . ?
W15 K4 3.913(10) 1_645 ?
W15 K16 3.89(5) . ?
W16 O61 1.72(3) . ?
W16 O53 1.85(2) . ?
W16 O55 1.84(2) . ?
W16 O62 1.94(2) . ?
W16 O59 1.91(2) . ?
W16 O50 2.27(3) . ?
W16 K13 3.66(2) 2_657 ?
W16 K16 3.73(4) . ?
W16 K6 3.930(11) 1_545 ?
W16 K15 4.01(3) 1_545 ?
W17 O58 1.71(2) . ?
W17 O56 1.86(2) . ?
W17 O57 1.87(2) . ?
W17 O60 1.99(2) . ?
W17 O59 2.03(3) . ?
W17 O50 2.26(2) . ?
W17 K4 3.855(9) 1_645 ?
W17 K6 3.924(10) 1_545 ?
W18 O8 1.73(3) . ?
W18 O2 1.82(2) . ?
W18 O17 1.92(2) . ?
W18 O12 1.97(2) . ?
W18 O25 2.05(2) . ?
W18 O18 2.25(3) . ?
W18 K17 3.43(3) . ?
W18 K2 3.632(9) . ?
W18 K12 3.803(11) . ?
W18 K16 3.88(4) 2_757 ?
Ge1 O18 1.69(3) . ?
Ge1 O20 1.71(3) . ?
Ge1 O19 1.72(2) . ?
Ge1 O21 1.77(2) . ?
Ge2 O49 1.75(3) . ?
Ge2 O48 1.75(3) . ?
Ge2 O47 1.78(2) . ?
Ge2 O50 1.77(2) . ?
O1 K3 2.84(3) . ?
O2 K2 2.84(2) . ?
O2 K17 3.24(4) . ?
O3 K2 2.83(3) . ?
O4 K1 2.76(3) . ?
O5 K1 2.85(2) . ?
O6 K3 2.94(3) . ?
O7 K13 2.99(3) . ?
O8 K16 2.80(5) 2_757 ?
O8 K17 2.98(4) . ?
O9 K13 2.61(3) 1_655 ?
O9 K15 2.90(4) . ?
O10 K5 2.74(3) 2_766 ?
O10 K8 2.98(3) 2_766 ?
O10 K8 3.10(3) . ?
O11 K5 2.94(3) 2_666 ?
O12 K17 2.65(5) . ?
O12 K12 2.79(3) . ?
O13 K7 2.83(3) . ?
O14 K14 2.70(3) . ?
O15 K1 2.74(2) . ?
O16 K7 2.81(2) . ?
O17 K2 2.77(3) . ?
O17 K16 3.45(5) 2_757 ?
O22 K4 2.66(3) . ?
O23 K6 2.65(3) . ?
O23 K15 2.93(4) . ?
O24 K5 2.61(3) . ?
O24 K8 2.83(3) . ?
O24 K8 2.86(3) 2_766 ?
O25 K12 2.84(3) . ?
O26 K14 2.86(3) . ?
O26 K15 3.04(4) . ?
O27 K14 3.01(3) . ?
O28 K12 2.91(3) . ?
O29 K3 2.85(2) . ?
O30 K2 2.71(2) . ?
O30 K9 3.36(3) 2_657 ?
O31 K3 2.71(3) . ?
O31 K9 3.01(2) . ?
O32 K3 2.67(2) . ?
O32 K10 3.06(3) . ?
O33 K1 2.65(2) . ?
O34 K1 2.62(3) . ?
O34 K10 3.13(3) 1_655 ?
O35 K2 2.65(2) . ?
O35 K9 3.12(3) 1_655 ?
O37 K4 2.79(2) 1_645 ?
O39 K6 2.72(3) 1_545 ?
O41 K2 2.69(3) 2_757 ?
O41 K16 3.16(5) . ?
O42 K13 2.84(3) 2_657 ?
O42 K9 2.87(2) 2_657 ?
O42 K2 2.91(3) 2_757 ?
O43 K17 2.62(4) 2_657 ?
O43 K9 2.84(2) . ?
O44 K11 2.38(3) 1_545 ?
O44 K10 2.91(3) . ?
O45 K1 2.63(3) 2_756 ?
O46 K11 2.40(3) 1_645 ?
O46 K10 2.75(3) 1_655 ?
O51 K9 2.78(2) 1_655 ?
O52 K16 3.06(5) . ?
O53 K16 2.82(5) . ?
O53 K13 2.96(3) 2_657 ?
O54 K4 2.89(3) 1_645 ?
O55 K6 2.92(3) 1_545 ?
O56 K4 2.86(2) 1_645 ?
O57 K6 2.84(3) 1_545 ?
O58 K14 2.69(3) 1_545 ?
O59 K15 2.74(4) 1_545 ?
O59 K6 3.09(2) 1_545 ?
O60 K4 2.99(3) 1_645 ?
O61 K13 2.83(3) 2_657 ?
O62 K16 2.90(5) . ?
O63 K12 2.64(3) 1_645 ?
O64 K12 2.83(3) . ?
O65 K14 2.85(3) . ?
O65 K8 3.03(4) 2_766 ?
O65 K8 3.20(4) . ?
O66 K7 2.79(2) . ?
O67 K4 2.73(3) 2_666 ?
O68 K7 2.93(3) . ?
K1 O45 2.63(3) 2_756 ?
K1 O3W 2.92(3) 2_766 ?
K2 O41 2.69(3) 2_757 ?
K2 O42 2.91(3) 2_757 ?
K2 W11 3.638(10) 2_757 ?
K2 K16 3.78(4) 2_757 ?
K3 O4U 2.824(17) 1_455 ?
K3 O4W 2.81(4) . ?
K3 O7W 2.84(4) . ?
K3 K10 3.97(2) . ?
K4 O67 2.73(3) 2_666 ?
K4 O37 2.79(2) 1_465 ?
K4 O56 2.86(2) 1_465 ?
K4 O54 2.89(3) 1_465 ?
K4 O2W 2.98(3) . ?
K4 O60 2.99(3) 1_465 ?
K4 W9 3.767(8) 1_465 ?
K4 W14 3.778(8) 1_465 ?
K4 W17 3.855(9) 1_465 ?
K4 W15 3.913(10) 1_465 ?
K4 K11 3.917(17) . ?
K5 O10 2.74(3) 2_766 ?
K5 O1W 2.80(4) . ?
K5 O3W 2.89(3) . ?
K5 O17W 2.87(5) . ?
K5 O11 2.94(3) 2_666 ?
K5 O7W 2.95(4) 2_666 ?
K5 O2W 3.38(3) . ?
K5 O11W 3.43(3) . ?
K5 K11 3.719(19) . ?
K5 K8 4.21(3) 2_766 ?
K6 O39 2.72(3) 1_565 ?
K6 O12W 2.81(4) . ?
K6 O57 2.84(3) 1_565 ?
K6 O6W 2.86(4) . ?
K6 O55 2.92(3) 1_565 ?
K6 O59 3.09(3) 1_565 ?
K6 W13 3.713(11) 1_565 ?
K6 W12 3.762(10) 1_565 ?
K6 W17 3.924(10) 1_565 ?
K6 W16 3.930(11) 1_565 ?
K6 K11 3.99(2) . ?
K7 O16 2.81(2) 2_666 ?
K7 O66 2.79(2) 2_666 ?
K7 O13 2.83(3) 2_666 ?
K7 O68 2.93(3) 2_666 ?
K7 W3 3.814(2) 2_666 ?
K7 W4 3.832(2) 2_666 ?
K8 K8 0.82(4) 2_766 ?
K8 O5W 2.74(7) . ?
K8 O24 2.86(3) 2_766 ?
K8 O10 2.98(3) 2_766 ?
K8 O17W 3.06(5) 2_766 ?
K8 O65 3.03(3) 2_766 ?
K8 K14 3.66(3) 2_766 ?
K8 W3 3.71(2) 2_766 ?
K9 O4W 2.75(4) . ?
K9 O51 2.78(2) 1_455 ?
K9 O42 2.87(2) 2_657 ?
K9 O2U 3.04(2) 2_657 ?
K9 O35 3.12(3) 1_455 ?
K9 O30 3.36(3) 2_657 ?
K9 W10 3.769(9) 1_455 ?
K9 W11 3.882(9) 2_657 ?
K10 O7W 2.69(4) . ?
K10 O46 2.75(3) 1_455 ?
K10 O3W 2.95(4) 2_666 ?
K10 O11W 2.96(4) 1_545 ?
K10 O34 3.13(3) 1_455 ?
K10 O11W 3.27(4) 2_666 ?
K10 K11 3.66(2) 1_545 ?
K10 W9 3.750(14) 1_455 ?
K11 O1W 2.29(4) . ?
K11 O6W 2.34(4) . ?
K11 O44 2.38(3) 1_565 ?
K11 O2W 2.42(4) . ?
K11 O46 2.40(3) 1_465 ?
K11 O11W 2.51(4) . ?
K11 K10 3.66(2) 1_565 ?
K11 W9 4.012(14) 1_465 ?
K11 W13 4.025(15) 1_565 ?
K12 O63 2.64(3) 1_465 ?
K12 O16W 2.75(7) . ?
K12 O15W 2.98(7) . ?
K12 K17 4.32(4) . ?
K13 O9 2.61(3) 1_455 ?
K13 O42 2.84(3) 2_657 ?
K13 O61 2.83(3) 2_657 ?
K13 O53 2.96(3) 2_657 ?
K13 O4W 3.30(4) . ?
K13 K16 3.49(5) 2_657 ?
K13 W16 3.66(2) 2_657 ?
K13 K17 3.84(4) . ?
K13 W11 3.847(19) 2_657 ?
K13 K15 4.02(3) 1_455 ?
K13 K2 4.75(2) 1_455 ?
K14 O18W 2.44(4) . ?
K14 O58 2.69(3) 1_565 ?
K14 O5W 2.84(7) 2_766 ?
K14 O14W 3.02(4) . ?
K14 K15 3.52(3) . ?
K14 K8 3.66(3) 2_766 ?
K15 O59 2.74(4) 1_565 ?
K15 O14W 3.20(4) . ?
K15 O15W 3.30(7) 1_655 ?
K15 K13 4.02(3) 1_655 ?
K15 W16 4.01(3) 1_565 ?
K15 K16 4.28(5) 2_757 ?
K16 O8 2.80(5) 2_757 ?
K16 O17 3.45(5) 2_757 ?
K16 K13 3.49(5) 2_657 ?
K16 K2 3.78(4) 2_757 ?
K16 W18 3.88(4) 2_757 ?
K17 O43 2.62(4) 2_657 ?
K17 O12W 2.90(5) 2_667 ?
K17 W12 4.07(4) 2_657 ?
K17 K6 4.32(4) 2_667 ?
K17 K9 4.63(3) 2_657 ?
O3W K1 2.92(3) 2_766 ?
O3W K10 2.95(4) 2_666 ?
O5W K14 2.84(7) 2_766 ?
O7W K5 2.95(4) 2_666 ?
O11W K10 2.96(4) 1_565 ?
O11W K10 3.27(4) 2_666 ?
O12W K17 2.90(5) 2_667 ?
O15W K15 3.30(7) 1_455 ?
O17W K8 3.06(5) 2_766 ?
